data_7035517
loop_
_publ_author_name
'Jenne, Carsten'
'Kirsch, Christoph'

_publ_section_title
;
 Alkoxy substituted halogenated closo-dodecaborates as anions for ionic
 liquids.
;
_journal_issue 29
_journal_name_full 'Dalton transactions (Cambridge, England : 2003)'
_journal_page_first 13119
_journal_page_last 13124
_journal_paper_doi 10.1039/c5dt01633a
_journal_volume 44
_journal_year 2015
_chemical_formula_moiety 'C8 H17 B12 Cl11 O, 2(C24 H20 P)'
_chemical_formula_sum 'C56 H57 B12 Cl11 O P2'
_chemical_formula_weight 1327.62
_space_group_crystal_system triclinic
_space_group_IT_number 2
_space_group_name_Hall '-P 1'
_space_group_name_H-M_alt 'P -1'
_symmetry_space_group_name_Hall '-P 1'
_symmetry_space_group_name_H-M 'P -1'
_atom_sites_solution_hydrogens geom
_audit_creation_date 2015-05-22
_audit_creation_method
;
Olex2 1.2
(compiled 2015.01.26 svn.r3150 for OlexSys, GUI svn.r4998)
;
_audit_update_record
;
2015-05-26 deposited with the CCDC.
2015-06-05 downloaded from the CCDC.
;
_cell_angle_alpha 93.883(2)
_cell_angle_beta 103.004(3)
_cell_angle_gamma 102.370(3)
_cell_formula_units_Z 2
_cell_length_a 12.1721(4)
_cell_length_b 16.4910(5)
_cell_length_c 17.4760(5)
_cell_measurement_reflns_used 11614
_cell_measurement_temperature 120
_cell_measurement_theta_max 29.2160
_cell_measurement_theta_min 2.4190
_cell_volume 3313.79(19)
_computing_cell_refinement
;
CrysAlisPro, Agilent Technologies,
Version 1.171.37.31 (release 14-01-2014 CrysAlis171 .NET)
(compiled Jan 14 2014,18:38:05)
;
_computing_data_collection
;
CrysAlisPro, Agilent Technologies,
Version 1.171.37.31 (release 14-01-2014 CrysAlis171 .NET)
(compiled Jan 14 2014,18:38:05)
;
_computing_data_reduction
;
CrysAlisPro, Agilent Technologies,
Version 1.171.37.31 (release 14-01-2014 CrysAlis171 .NET)
(compiled Jan 14 2014,18:38:05)
;
_computing_molecular_graphics 'Olex2 (Dolomanov et al., 2009)'
_computing_publication_material 'Olex2 (Dolomanov et al., 2009)'
_computing_structure_refinement 'ShelXL (Sheldrick, 2008)'
_computing_structure_solution 'ShelXS (Sheldrick, 2008)'
_diffrn_ambient_temperature 120
_diffrn_detector 'CCD plate'
_diffrn_detector_area_resol_mean 16.2705
_diffrn_detector_type Eos
_diffrn_measured_fraction_theta_full 0.994
_diffrn_measured_fraction_theta_max 0.995
_diffrn_measurement_details
;
  1 omega   -1.00   66.00   1.0000   32.1350
omega____ theta____ kappa____ phi______ frames
    -       15.4367   57.0000  -30.0000 67

  2 omega   -1.00   82.00   1.0000   32.1350
omega____ theta____ kappa____ phi______ frames
    -       15.4367   77.0000    0.0000 83

  3 omega   30.00   82.00   1.0000   32.1350
omega____ theta____ kappa____ phi______ frames
    -       15.4367   77.0000  150.0000 52

  4 omega  -10.00   19.00   1.0000   32.1350
omega____ theta____ kappa____ phi______ frames
    -       15.4367   77.0000  150.0000 29

  5 omega  -52.00   32.00   1.0000   32.1350
omega____ theta____ kappa____ phi______ frames
    -       15.4367  -57.0000   60.0000 84

  6 omega    2.00   67.00   1.0000   32.1350
omega____ theta____ kappa____ phi______ frames
    -       15.4367   57.0000 -120.0000 65

  7 omega   -4.00   47.00   1.0000   32.1350
omega____ theta____ kappa____ phi______ frames
    -       15.4367   37.0000 -150.0000 51

  8 omega  -36.00   -6.00   1.0000   32.1350
omega____ theta____ kappa____ phi______ frames
    -       15.4367  -57.0000 -180.0000 30
;
_diffrn_measurement_device 'four-circle diffractometer'
_diffrn_measurement_device_type 'Xcalibur, Eos, Gemini ultra'
_diffrn_measurement_method '\w scans'
_diffrn_orient_matrix_UB_11 0.0535866000
_diffrn_orient_matrix_UB_12 0.0146749000
_diffrn_orient_matrix_UB_13 0.0286011000
_diffrn_orient_matrix_UB_21 -0.0249191000
_diffrn_orient_matrix_UB_22 0.0274784000
_diffrn_orient_matrix_UB_23 0.0198853000
_diffrn_orient_matrix_UB_31 -0.0171858000
_diffrn_orient_matrix_UB_32 -0.0315873000
_diffrn_orient_matrix_UB_33 0.0234064000
_diffrn_radiation_monochromator graphite
_diffrn_radiation_probe x-ray
_diffrn_radiation_type MoK\a
_diffrn_radiation_wavelength 0.71073
_diffrn_reflns_av_R_equivalents 0.0404
_diffrn_reflns_av_unetI/netI 0.0436
_diffrn_reflns_laue_measured_fraction_full 0.994
_diffrn_reflns_laue_measured_fraction_max 0.995
_diffrn_reflns_limit_h_max 15
_diffrn_reflns_limit_h_min -14
_diffrn_reflns_limit_k_max 20
_diffrn_reflns_limit_k_min -14
_diffrn_reflns_limit_l_max 21
_diffrn_reflns_limit_l_min -21
_diffrn_reflns_number 29031
_diffrn_reflns_point_group_measured_fraction_full 0.994
_diffrn_reflns_point_group_measured_fraction_max 0.995
_diffrn_reflns_theta_full 25.000
_diffrn_reflns_theta_max 26.000
_diffrn_reflns_theta_min 2.371
_diffrn_source 'Enhance (Mo) X-ray Source'
_exptl_absorpt_coefficient_mu 0.547
_exptl_absorpt_correction_T_max 1
_exptl_absorpt_correction_T_min 0.5822
_exptl_absorpt_correction_type multi-scan
_exptl_absorpt_process_details
'CrysAlisPro, Agilent Technologies, Version 1.171.37.31 (release 14-01-2014 CrysAlis 171.NET) (complied Jan 14 2014 18:38:05) Empirical absorption correction using spherical harmonics, implemented in SCALE3 ABSPACK scaling algorithm'
_exptl_crystal_colour 'clear colourless'
_exptl_crystal_colour_lustre clear
_exptl_crystal_colour_primary colourless
_exptl_crystal_density_diffrn 1.331
_exptl_crystal_density_method 'not measured'
_exptl_crystal_description block
_exptl_crystal_F_000 1356
_exptl_crystal_size_max 0.234
_exptl_crystal_size_mid 0.125
_exptl_crystal_size_min 0.016
_refine_diff_density_max 1.590
_refine_diff_density_min -0.603
_refine_diff_density_rms 0.089
_refine_ls_extinction_method none
_refine_ls_goodness_of_fit_ref 1.043
_refine_ls_hydrogen_treatment constr
_refine_ls_matrix_type full
_refine_ls_number_parameters 827
_refine_ls_number_reflns 12967
_refine_ls_number_restraints 126
_refine_ls_restrained_S_all 1.047
_refine_ls_R_factor_all 0.0701
_refine_ls_R_factor_gt 0.0589
_refine_ls_shift/su_max 0.026
_refine_ls_shift/su_mean 0.000
_refine_ls_structure_factor_coef Fsqd
_refine_ls_weighting_details 'w=1/[\s^2^(Fo^2^)+(0.0724P)^2^+7.0634P] where P=(Fo^2^+2Fc^2^)/3'
_refine_ls_weighting_scheme calc
_refine_ls_wR_factor_gt 0.1537
_refine_ls_wR_factor_ref 0.1605
_reflns_Friedel_coverage 0.000
_reflns_number_gt 10977
_reflns_number_total 12967
_reflns_threshold_expression 'I > 2\s(I)'
_cod_data_source_file c5dt01633a2.cif
_cod_data_source_block 172pph4
_cod_depositor_comments 'Adding full bibliography for 7035514--7035519.cif.'
_cod_original_cell_volume 3313.78(17)
_cod_database_code 7035517
_shelx_space_group_comment
;
The symmetry employed for this shelxl refinement is uniquely defined
by the following loop, which should always be used as a source of
symmetry information in preference to the above space-group names.
They are only intended as comments.
;
_olex2_refinement_description
;
1. Fixed Uiso
 At 1.2 times of:
  All C(H) groups, All C(H,H) groups
 At 1.5 times of:
  All C(H,H,H) groups
2. Shared sites
{O2, Cl2}
3. Restrained distances
 C49-C50 \\sim C50-C51 \\sim C51-C52 \\sim C52-C53 \\sim C53-C54 \\sim C54-C55
\\sim C55-C56
 with sigma of 0.0001
 C57-C58 \\sim C58-C59 \\sim C59-C60 \\sim C61-C60 \\sim C64-C63 \\sim C61-C62
\\sim C62-C63
 with sigma of 0.0001
4. Uiso/Uaniso restraints and constraints
Uanis(C64) \\sim Ueq: with sigma of 0.1 and sigma for terminal atoms of 0.2
Uanis(C64) \\sim Ueq: with sigma of 0.01 and sigma for terminal atoms of 0.02
Uanis(C60) \\sim Ueq: with sigma of 0.1 and sigma for terminal atoms of 0.2
Uanis(C60) \\sim Ueq: with sigma of 0.1 and sigma for terminal atoms of 0.2
Uanis(C60) \\sim Ueq: with sigma of 0.01 and sigma for terminal atoms of 0.02
Uanis(O2) = Uanis(Cl2)
5. Rigid body (RIGU) restrains
 C49, C50, C51, C52, C53, C54, C55, C56
 with sigma for 1-2 distances of 0.001 and sigma for 1-3 distances of 0.001
 C57, C58, C59, C60, C61, C62, C63
 with sigma for 1-2 distances of 0.001 and sigma for 1-3 distances of 0.001
6. Others
 Sof(B1B)=Sof(C57)=Sof(H57A)=Sof(H57B)=Sof(C58)=Sof(H58A)=Sof(H58B)=Sof(C59)=
 Sof(H59A)=Sof(H59B)=Sof(C60)=Sof(H60A)=Sof(H60B)=Sof(C61)=Sof(H61A)=Sof(H61B)=
 Sof(C62)=Sof(H62A)=Sof(H62B)=Sof(C63)=Sof(H63A)=Sof(H63B)=Sof(C64)=Sof(H64A)=
 Sof(H64B)=Sof(H64C)=Sof(Cl1)=Sof(O2)=1-FVAR(1)
 Sof(B1A)=Sof(C49)=Sof(H49A)=Sof(H49B)=Sof(C50)=Sof(H50A)=Sof(H50B)=Sof(C51)=
 Sof(H51A)=Sof(H51B)=Sof(C52)=Sof(H52A)=Sof(H52B)=Sof(C53)=Sof(H53A)=Sof(H53B)=
 Sof(C54)=Sof(H54A)=Sof(H54B)=Sof(C55)=Sof(H55A)=Sof(H55B)=Sof(C56)=Sof(H56A)=
 Sof(H56B)=Sof(H56C)=Sof(Cl2)=Sof(O1)=FVAR(1)
7.a Secondary CH2 refined with riding coordinates:
 C49(H49A,H49B), C50(H50A,H50B), C51(H51A,H51B), C52(H52A,H52B), C53(H53A,
 H53B), C54(H54A,H54B), C55(H55A,H55B), C57(H57A,H57B), C58(H58A,H58B),
 C59(H59A,H59B), C60(H60A,H60B), C61(H61A,H61B), C62(H62A,H62B), C63(H63A,H63B)
7.b Aromatic/amide H refined with riding coordinates:
 C26(H26), C27(H27), C28(H28), C29(H29), C30(H30), C32(H32), C33(H33),
 C34(H34), C35(H35), C36(H36), C38(H38), C39(H39), C40(H40), C41(H41), C42(H42),
  C44(H44), C45(H45), C46(H46), C47(H47), C48(H48), C2(H2), C3(H3), C4(H4),
 C5(H5), C6(H6), C8(H8), C9(H9), C10(H10), C11(H11), C12(H12), C14(H14),
 C15(H15), C16(H16), C17(H17), C18(H18), C20(H20), C21(H21), C22(H22), C23(H23),
  C24(H24)
7.c Idealised Me refined as rotating group:
 C56(H56A,H56B,H56C), C64(H64A,H64B,H64C)
;
_shelx_shelxl_version_number 2014/7
_olex2_submission_special_instructions 'No special instructions were received'

loop_
_space_group_symop_operation_xyz
'x, y, z'
'-x, -y, -z'

loop_
_atom_site_label
_atom_site_type_symbol
_atom_site_fract_x
_atom_site_fract_y
_atom_site_fract_z
_atom_site_U_iso_or_equiv
_atom_site_adp_type
_atom_site_occupancy
_atom_site_site_symmetry_order
_atom_site_calc_flag
_atom_site_refinement_flags_posn
_atom_site_refinement_flags_adp
_atom_site_refinement_flags_occupancy
_atom_site_disorder_assembly
_atom_site_disorder_group
B1A B 0.4270(14) 0.2652(9) 0.2040(10) 0.025(3) Uani 0.709(4) 1 d . . P A 1
B1B B 0.424(3) 0.2507(19) 0.203(2) 0.005(5) Uiso 0.291(4) 1 d . . P A 2
B2 B 0.3303(3) 0.3124(2) 0.2412(2) 0.0209(7) Uani 1 1 d . . . A 1
B3 B 0.2747(3) 0.2390(2) 0.1542(2) 0.0196(7) Uani 1 1 d . . . . .
B4 B 0.3444(3) 0.1549(2) 0.1669(2) 0.0197(7) Uani 1 1 d . . . . .
B5 B 0.4433(3) 0.1754(2) 0.2624(2) 0.0186(7) Uani 1 1 d . . . . .
B6 B 0.4337(3) 0.2729(2) 0.3079(2) 0.0186(7) Uani 1 1 d . . . . .
B7 B 0.1920(3) 0.2403(2) 0.2260(2) 0.0201(7) Uani 1 1 d . . . . .
B8 B 0.2018(3) 0.1430(2) 0.17998(19) 0.0187(7) Uani 1 1 d . . . . .
B9 B 0.3053(3) 0.1043(2) 0.2473(2) 0.0180(7) Uani 1 1 d . . . . .
B10 B 0.3599(3) 0.1771(2) 0.33453(19) 0.0172(7) Uani 1 1 d . . . . .
B11 B 0.2903(3) 0.2614(2) 0.3212(2) 0.0191(7) Uani 1 1 d . . . . .
B12 B 0.2113(3) 0.1571(2) 0.2833(2) 0.0178(7) Uani 1 1 d . . . . .
C49 C 0.6301(4) 0.30539(17) 0.1920(3) 0.0440(14) Uani 0.709(4) 1 d D U P A 1
H49A H 0.6521 0.2621 0.1625 0.053 Uiso 0.709(4) 1 calc R . P A 1
H49B H 0.6478 0.2968 0.2474 0.053 Uiso 0.709(4) 1 calc R . P A 1
C50 C 0.69904(18) 0.38944(17) 0.1825(3) 0.0518(15) Uani 0.709(4) 1 d D U P A 1
H50A H 0.6947 0.3926 0.1267 0.062 Uiso 0.709(4) 1 calc R . P A 1
H50B H 0.6643 0.4323 0.2010 0.062 Uiso 0.709(4) 1 calc R . P A 1
C51 C 0.82415(18) 0.40738(17) 0.2266(3) 0.0643(17) Uani 0.709(4) 1 d D U P A 1
H51A H 0.8287 0.4016 0.2820 0.077 Uiso 0.709(4) 1 calc R . P A 1
H51B H 0.8602 0.3664 0.2062 0.077 Uiso 0.709(4) 1 calc R . P A 1
C52 C 0.89012(18) 0.49337(17) 0.2197(4) 0.096(3) Uani 0.709(4) 1 d D U P A 1
H52A H 0.8555 0.5344 0.2416 0.115 Uiso 0.709(4) 1 calc R . P A 1
H52B H 0.8835 0.4998 0.1642 0.115 Uiso 0.709(4) 1 calc R . P A 1
C53 C 1.0161(2) 0.5105(6) 0.26168(14) 0.116(3) Uani 0.709(4) 1 d D U P A 1
H53A H 1.0519 0.5637 0.2472 0.139 Uiso 0.709(4) 1 calc R . P A 1
H53B H 1.0466 0.4687 0.2370 0.139 Uiso 0.709(4) 1 calc R . P A 1
C54 C 1.06527(19) 0.5143(6) 0.34896(15) 0.118(3) Uani 0.709(4) 1 d D U P A 1
H54A H 1.0334 0.5514 0.3785 0.142 Uiso 0.709(4) 1 calc R . P A 1
H54B H 1.0491 0.4592 0.3661 0.142 Uiso 0.709(4) 1 calc R . P A 1
C55 C 1.19317(19) 0.5477(4) 0.35976(16) 0.112(3) Uani 0.709(4) 1 d D U P A 1
H55A H 1.2229 0.5166 0.3233 0.135 Uiso 0.709(4) 1 calc R . P A 1
H55B H 1.2111 0.6065 0.3524 0.135 Uiso 0.709(4) 1 calc R . P A 1
C56 C 1.2415(7) 0.5352(4) 0.44376(16) 0.111(3) Uani 0.709(4) 1 d D U P A 1
H56A H 1.2804 0.4903 0.4444 0.166 Uiso 0.709(4) 1 calc GR . P A 1
H56B H 1.1794 0.5215 0.4697 0.166 Uiso 0.709(4) 1 calc GR . P A 1
H56C H 1.2955 0.5856 0.4709 0.166 Uiso 0.709(4) 1 calc GR . P A 1
C57 C 0.276(2) 0.44953(17) 0.2657(3) 0.103(8) Uani 0.291(4) 1 d D U P A 2
H57A H 0.3014 0.4609 0.3229 0.124 Uiso 0.291(4) 1 calc R . P A 2
H57B H 0.1988 0.4129 0.2505 0.124 Uiso 0.291(4) 1 calc R . P A 2
C58 C 0.2821(18) 0.53110(17) 0.22590(11) 0.086(5) Uani 0.291(4) 1 d D U P A 2
H58A H 0.3596 0.5664 0.2464 0.103 Uiso 0.291(4) 1 calc R . P A 2
H58B H 0.2287 0.5602 0.2428 0.103 Uiso 0.291(4) 1 calc R . P A 2
C59 C 0.2550(12) 0.5234(15) 0.13426(9) 0.095(5) Uani 0.291(4) 1 d D U P A 2
H59A H 0.3250 0.5053 0.1318 0.114 Uiso 0.291(4) 1 calc R . P A 2
H59B H 0.2775 0.5833 0.1331 0.114 Uiso 0.291(4) 1 calc R . P A 2
C60 C 0.2026(2) 0.5043(3) 0.04364(15) 0.074(4) Uani 0.291(4) 1 d D U P A 2
H60A H 0.1931 0.5541 0.0191 0.088 Uiso 0.291(4) 1 calc R . P A 2
H60B H 0.2471 0.4746 0.0172 0.088 Uiso 0.291(4) 1 calc R . P A 2
C61 C 0.08521(18) 0.4475(3) 0.0478(3) 0.091(4) Uani 0.291(4) 1 d D U P A 2
H61A H 0.0883 0.3893 0.0393 0.109 Uiso 0.291(4) 1 calc R . P A 2
H61B H 0.0729 0.4579 0.1001 0.109 Uiso 0.291(4) 1 calc R . P A 2
C62 C -0.01804(18) 0.46323(18) -0.0149(3) 0.101(5) Uani 0.291(4) 1 d D U P A 2
H62A H -0.0663 0.4074 -0.0339 0.122 Uiso 0.291(4) 1 calc R . P A 2
H62B H 0.0165 0.4803 -0.0579 0.122 Uiso 0.291(4) 1 calc R . P A 2
C63 C -0.1076(2) 0.5176(2) -0.01573(14) 0.049(3) Uani 0.291(4) 1 d D U P A 2
H63A H -0.1739 0.4916 0.0035 0.058 Uiso 0.291(4) 1 calc R . P A 2
H63B H -0.0738 0.5742 0.0103 0.058 Uiso 0.291(4) 1 calc R . P A 2
C64 C -0.1322(16) 0.5105(17) -0.10726(14) 0.106(8) Uani 0.291(4) 1 d D U P A 2
H64A H -0.1889 0.5414 -0.1270 0.159 Uiso 0.291(4) 1 calc GR . P A 2
H64B H -0.1612 0.4528 -0.1290 0.159 Uiso 0.291(4) 1 calc GR . P A 2
H64C H -0.0617 0.5330 -0.1224 0.159 Uiso 0.291(4) 1 calc GR . P A 2
Cl1 Cl 0.5273(10) 0.3213(7) 0.1632(7) 0.0347(16) Uani 0.291(4) 1 d . . P A 2
Cl2 Cl 0.34656(9) 0.42059(6) 0.23657(6) 0.0297(3) Uani 0.709(4) 1 d . . P A 1
Cl3 Cl 0.22520(7) 0.26940(6) 0.05801(5) 0.0306(2) Uani 1 1 d . . . . .
Cl4 Cl 0.37278(7) 0.10088(6) 0.08332(5) 0.02913(19) Uani 1 1 d . . . . .
Cl5 Cl 0.57278(7) 0.13653(6) 0.28236(5) 0.0323(2) Uani 1 1 d . . . . .
Cl6 Cl 0.55356(7) 0.34091(5) 0.37923(5) 0.02744(19) Uani 1 1 d . . . . .
Cl7 Cl 0.05943(7) 0.27498(6) 0.20942(5) 0.0313(2) Uani 1 1 d . . . . .
Cl8 Cl 0.08096(6) 0.07276(5) 0.11125(4) 0.02427(18) Uani 1 1 d . . . . .
Cl9 Cl 0.29235(7) -0.00529(5) 0.25406(5) 0.02923(19) Uani 1 1 d . . . . .
Cl10 Cl 0.40568(7) 0.14471(5) 0.43004(4) 0.02564(18) Uani 1 1 d . . . . .
Cl11 Cl 0.26491(7) 0.31952(5) 0.40308(5) 0.02991(19) Uani 1 1 d . . . . .
Cl12 Cl 0.09538(7) 0.10177(5) 0.32189(5) 0.02804(19) Uani 1 1 d . . . . .
O1 O 0.5065(10) 0.2985(7) 0.1640(8) 0.036(3) Uani 0.709(4) 1 d . . P A 1
O2 O 0.34656(9) 0.42059(6) 0.23657(6) 0.0297(3) Uani 0.291(4) 1 d . . P A 2
C25 C 0.8649(3) 0.88757(19) 0.40166(18) 0.0198(6) Uani 1 1 d . . . . .
C26 C 0.8485(3) 0.9118(2) 0.4756(2) 0.0287(7) Uani 1 1 d . . . . .
H26 H 0.8548 0.8766 0.5150 0.034 Uiso 1 1 calc R . . . .
C27 C 0.8229(3) 0.9880(2) 0.4902(2) 0.0320(8) Uani 1 1 d . . . . .
H27 H 0.8123 1.0042 0.5395 0.038 Uiso 1 1 calc R . . . .
C28 C 0.8129(3) 1.0408(2) 0.4315(2) 0.0291(7) Uani 1 1 d . . . . .
H28 H 0.7948 1.0918 0.4416 0.035 Uiso 1 1 calc R . . . .
C29 C 0.8296(3) 1.0177(2) 0.3589(2) 0.0287(7) Uani 1 1 d . . . . .
H29 H 0.8236 1.0535 0.3200 0.034 Uiso 1 1 calc R . . . .
C30 C 0.8555(3) 0.9411(2) 0.3430(2) 0.0248(7) Uani 1 1 d . . . . .
H30 H 0.8666 0.9255 0.2936 0.030 Uiso 1 1 calc R . . . .
C31 C 1.0055(3) 0.76601(19) 0.45623(18) 0.0198(6) Uani 1 1 d . . . . .
C32 C 1.1104(3) 0.7592(2) 0.4407(2) 0.0269(7) Uani 1 1 d . . . . .
H32 H 1.1232 0.7658 0.3908 0.032 Uiso 1 1 calc R . . . .
C33 C 1.1965(3) 0.7422(2) 0.5009(2) 0.0297(7) Uani 1 1 d . . . . .
H33 H 1.2670 0.7378 0.4910 0.036 Uiso 1 1 calc R . . . .
C34 C 1.1777(3) 0.7321(2) 0.5743(2) 0.0292(7) Uani 1 1 d . . . . .
H34 H 1.2355 0.7206 0.6139 0.035 Uiso 1 1 calc R . . . .
C35 C 1.0735(3) 0.7388(2) 0.5901(2) 0.0314(8) Uani 1 1 d . . . . .
H35 H 1.0617 0.7325 0.6404 0.038 Uiso 1 1 calc R . . . .
C36 C 0.9870(3) 0.7548(2) 0.53109(19) 0.0264(7) Uani 1 1 d . . . . .
H36 H 0.9162 0.7582 0.5414 0.032 Uiso 1 1 calc R . . . .
C37 C 0.7620(3) 0.7076(2) 0.38362(18) 0.0235(7) Uani 1 1 d . . . . .
C38 C 0.7694(3) 0.6244(2) 0.3793(2) 0.0338(8) Uani 1 1 d . . . . .
H38 H 0.8386 0.6107 0.3762 0.041 Uiso 1 1 calc R . . . .
C39 C 0.6729(4) 0.5621(2) 0.3798(2) 0.0419(10) Uani 1 1 d . . . . .
H39 H 0.6764 0.5063 0.3747 0.050 Uiso 1 1 calc R . . . .
C40 C 0.5722(3) 0.5827(3) 0.3878(2) 0.0415(10) Uani 1 1 d . . . . .
H40 H 0.5081 0.5407 0.3889 0.050 Uiso 1 1 calc R . . . .
C41 C 0.5656(3) 0.6654(3) 0.3940(2) 0.0361(9) Uani 1 1 d . . . . .
H41 H 0.4976 0.6791 0.4002 0.043 Uiso 1 1 calc R . . . .
C42 C 0.6606(3) 0.7281(2) 0.39106(19) 0.0258(7) Uani 1 1 d . . . . .
H42 H 0.6558 0.7837 0.3941 0.031 Uiso 1 1 calc R . . . .
C43 C 0.9208(3) 0.7758(2) 0.28630(18) 0.0212(6) Uani 1 1 d . . . . .
C44 C 0.8532(3) 0.7118(2) 0.22786(19) 0.0265(7) Uani 1 1 d . . . . .
H44 H 0.7907 0.6742 0.2378 0.032 Uiso 1 1 calc R . . . .
C45 C 0.8794(3) 0.7042(2) 0.1546(2) 0.0327(8) Uani 1 1 d . . . . .
H45 H 0.8345 0.6615 0.1155 0.039 Uiso 1 1 calc R . . . .
C46 C 0.9725(3) 0.7605(2) 0.1400(2) 0.0341(8) Uani 1 1 d . . . . .
H46 H 0.9902 0.7550 0.0911 0.041 Uiso 1 1 calc R . . . .
C47 C 1.0385(3) 0.8243(2) 0.1970(2) 0.0340(8) Uani 1 1 d . . . . .
H47 H 1.1002 0.8621 0.1863 0.041 Uiso 1 1 calc R . . . .
C48 C 1.0139(3) 0.8328(2) 0.27062(19) 0.0261(7) Uani 1 1 d . . . . .
H48 H 1.0590 0.8761 0.3092 0.031 Uiso 1 1 calc R . . . .
P2 P 0.88902(7) 0.78564(5) 0.38145(5) 0.01836(17) Uani 1 1 d . . . . .
C1 C 0.3993(3) 0.1034(2) 0.87566(18) 0.0221(7) Uani 1 1 d . . . . .
C2 C 0.4164(3) 0.0229(2) 0.8807(3) 0.0376(9) Uani 1 1 d . . . . .
H2 H 0.4902 0.0136 0.8859 0.045 Uiso 1 1 calc R . . . .
C3 C 0.3236(3) -0.0428(2) 0.8780(3) 0.0390(9) Uani 1 1 d . . . . .
H3 H 0.3349 -0.0966 0.8807 0.047 Uiso 1 1 calc R . . . .
C4 C 0.2136(3) -0.0293(2) 0.8712(2) 0.0305(8) Uani 1 1 d . . . . .
H4 H 0.1511 -0.0740 0.8684 0.037 Uiso 1 1 calc R . . . .
C5 C 0.1971(3) 0.0505(2) 0.8685(2) 0.0315(8) Uani 1 1 d . . . . .
H5 H 0.1236 0.0597 0.8653 0.038 Uiso 1 1 calc R . . . .
C6 C 0.2895(3) 0.1173(2) 0.8704(2) 0.0279(7) Uani 1 1 d . . . . .
H6 H 0.2779 0.1711 0.8682 0.034 Uiso 1 1 calc R . . . .
C7 C 0.4780(3) 0.2841(2) 0.88282(19) 0.0245(7) Uani 1 1 d . . . . .
C8 C 0.4784(3) 0.3401(2) 0.8263(2) 0.0275(7) Uani 1 1 d . . . . .
H8 H 0.4972 0.3265 0.7791 0.033 Uiso 1 1 calc R . . . .
C9 C 0.4506(3) 0.4163(2) 0.8408(2) 0.0340(8) Uani 1 1 d . . . . .
H9 H 0.4509 0.4538 0.8034 0.041 Uiso 1 1 calc R . . . .
C10 C 0.4224(3) 0.4361(2) 0.9115(2) 0.0348(8) Uani 1 1 d . . . . .
H10 H 0.4029 0.4867 0.9211 0.042 Uiso 1 1 calc R . . . .
C11 C 0.4231(3) 0.3803(2) 0.9681(2) 0.0345(8) Uani 1 1 d . . . . .
H11 H 0.4052 0.3942 1.0155 0.041 Uiso 1 1 calc R . . . .
C12 C 0.4504(3) 0.3047(2) 0.9539(2) 0.0295(7) Uani 1 1 d . . . . .
H12 H 0.4504 0.2675 0.9916 0.035 Uiso 1 1 calc R . . . .
C13 C 0.6534(3) 0.1893(2) 0.93365(18) 0.0234(7) Uani 1 1 d . . . . .
C14 C 0.7101(4) 0.2562(3) 0.9907(2) 0.0400(9) Uani 1 1 d . . . . .
H14 H 0.6742 0.2993 0.9994 0.048 Uiso 1 1 calc R . . . .
C15 C 0.8216(4) 0.2588(3) 1.0351(2) 0.0475(11) Uani 1 1 d . . . . .
H15 H 0.8599 0.3036 1.0738 0.057 Uiso 1 1 calc R . . . .
C16 C 0.8751(3) 0.1962(2) 1.0225(2) 0.0338(8) Uani 1 1 d . . . . .
H16 H 0.9499 0.1990 1.0521 0.041 Uiso 1 1 calc R . . . .
C17 C 0.8187(3) 0.1286(2) 0.9660(2) 0.0299(8) Uani 1 1 d . . . . .
H17 H 0.8548 0.0855 0.9580 0.036 Uiso 1 1 calc R . . . .
C18 C 0.7080(3) 0.1254(2) 0.9211(2) 0.0286(7) Uani 1 1 d . . . . .
H18 H 0.6702 0.0804 0.8825 0.034 Uiso 1 1 calc R . . . .
C19 C 0.5405(3) 0.1713(2) 0.76981(18) 0.0225(7) Uani 1 1 d . . . . .
C20 C 0.6382(3) 0.2223(2) 0.7535(2) 0.0317(8) Uani 1 1 d . . . . .
H20 H 0.6880 0.2638 0.7919 0.038 Uiso 1 1 calc R . . . .
C21 C 0.6599(3) 0.2106(3) 0.6800(2) 0.0379(9) Uani 1 1 d . . . . .
H21 H 0.7245 0.2447 0.6689 0.046 Uiso 1 1 calc R . . . .
C22 C 0.5872(3) 0.1490(3) 0.6230(2) 0.0364(9) Uani 1 1 d . . . . .
H22 H 0.6025 0.1420 0.5735 0.044 Uiso 1 1 calc R . . . .
C23 C 0.4911(3) 0.0974(3) 0.6388(2) 0.0330(8) Uani 1 1 d . . . . .
H23 H 0.4432 0.0550 0.6004 0.040 Uiso 1 1 calc R . . . .
C24 C 0.4665(3) 0.1091(2) 0.71225(19) 0.0266(7) Uani 1 1 d . . . . .
H24 H 0.4010 0.0755 0.7227 0.032 Uiso 1 1 calc R . . . .
P1 P 0.51616(7) 0.18649(5) 0.86701(5) 0.02100(18) Uani 1 1 d . . . . .

loop_
_atom_site_aniso_label
_atom_site_aniso_U_11
_atom_site_aniso_U_22
_atom_site_aniso_U_33
_atom_site_aniso_U_23
_atom_site_aniso_U_13
_atom_site_aniso_U_12
B1A 0.024(4) 0.020(6) 0.024(4) 0.010(5) -0.001(2) -0.004(4)
B2 0.0201(17) 0.0176(17) 0.0206(17) 0.0048(14) -0.0007(14) 0.0004(13)
B3 0.0171(16) 0.0246(18) 0.0155(16) 0.0059(13) 0.0021(13) 0.0022(13)
B4 0.0171(16) 0.0279(19) 0.0144(16) 0.0033(14) 0.0040(13) 0.0054(14)
B5 0.0160(16) 0.0224(17) 0.0174(16) 0.0039(13) 0.0034(13) 0.0050(13)
B6 0.0148(15) 0.0189(17) 0.0175(16) 0.0025(13) -0.0018(13) 0.0002(13)
B7 0.0168(16) 0.0248(18) 0.0161(16) 0.0019(14) -0.0001(13) 0.0040(13)
B8 0.0157(16) 0.0263(18) 0.0120(15) 0.0028(13) 0.0016(12) 0.0026(13)
B9 0.0185(16) 0.0195(17) 0.0132(15) 0.0018(13) 0.0014(13) 0.0015(13)
B10 0.0180(16) 0.0181(16) 0.0119(15) 0.0016(12) -0.0003(12) 0.0011(13)
B11 0.0185(16) 0.0209(17) 0.0147(16) 0.0011(13) -0.0006(13) 0.0029(13)
B12 0.0146(15) 0.0229(17) 0.0147(16) 0.0043(13) 0.0034(12) 0.0012(13)
C49 0.032(2) 0.052(3) 0.047(3) 0.015(2) 0.005(2) 0.0082(19)
C50 0.034(2) 0.046(3) 0.081(4) 0.017(2) 0.021(2) 0.0103(17)
C51 0.034(2) 0.069(3) 0.089(4) -0.015(3) 0.020(2) 0.0129(18)
C52 0.059(3) 0.081(3) 0.135(6) 0.000(3) 0.019(3) -0.002(2)
C53 0.063(3) 0.100(6) 0.161(6) -0.002(4) 0.004(3) -0.003(3)
C54 0.077(3) 0.107(7) 0.158(5) -0.006(4) 0.001(3) 0.029(3)
C55 0.075(3) 0.093(6) 0.153(6) -0.028(4) -0.001(3) 0.030(3)
C56 0.094(5) 0.067(5) 0.153(6) -0.036(4) -0.009(4) 0.038(4)
C57 0.108(19) 0.088(10) 0.079(8) 0.017(7) -0.020(9) -0.011(11)
C58 0.073(12) 0.092(9) 0.084(6) 0.022(5) 0.010(5) 0.007(8)
C59 0.104(8) 0.098(10) 0.084(6) 0.023(5) 0.012(5) 0.037(8)
C60 0.092(6) 0.064(7) 0.083(6) 0.019(5) 0.011(5) 0.065(5)
C61 0.098(6) 0.091(8) 0.091(7) 0.010(6) 0.014(5) 0.049(6)
C62 0.105(6) 0.117(9) 0.094(8) 0.008(6) 0.014(5) 0.064(6)
C63 0.061(6) 0.046(8) 0.045(8) 0.025(6) 0.026(6) 0.008(6)
C64 0.057(11) 0.161(18) 0.115(15) 0.030(13) 0.012(10) 0.064(12)
Cl1 0.024(3) 0.050(4) 0.029(2) 0.007(3) 0.0106(19) 0.001(3)
Cl2 0.0293(5) 0.0217(5) 0.0343(6) 0.0070(4) -0.0002(4) 0.0055(4)
Cl3 0.0285(4) 0.0431(5) 0.0180(4) 0.0150(3) 0.0007(3) 0.0058(4)
Cl4 0.0280(4) 0.0450(5) 0.0163(4) -0.0010(3) 0.0064(3) 0.0132(4)
Cl5 0.0200(4) 0.0478(5) 0.0286(4) -0.0011(4) -0.0004(3) 0.0157(4)
Cl6 0.0202(4) 0.0233(4) 0.0290(4) 0.0002(3) -0.0060(3) -0.0025(3)
Cl7 0.0232(4) 0.0450(5) 0.0256(4) -0.0020(4) -0.0013(3) 0.0174(4)
Cl8 0.0172(3) 0.0298(4) 0.0192(4) -0.0027(3) -0.0017(3) -0.0002(3)
Cl9 0.0360(4) 0.0192(4) 0.0267(4) 0.0016(3) -0.0013(3) 0.0041(3)
Cl10 0.0300(4) 0.0297(4) 0.0134(3) 0.0075(3) -0.0008(3) 0.0037(3)
Cl11 0.0305(4) 0.0353(5) 0.0219(4) -0.0061(3) 0.0045(3) 0.0086(3)
Cl12 0.0220(4) 0.0379(5) 0.0197(4) 0.0042(3) 0.0080(3) -0.0058(3)
O1 0.021(5) 0.054(6) 0.034(3) 0.021(4) 0.008(3) 0.004(4)
O2 0.0293(5) 0.0217(5) 0.0343(6) 0.0070(4) -0.0002(4) 0.0055(4)
C25 0.0172(14) 0.0216(15) 0.0181(15) 0.0031(12) 0.0022(12) 0.0010(12)
C26 0.039(2) 0.0257(17) 0.0207(16) 0.0049(13) 0.0079(14) 0.0058(15)
C27 0.042(2) 0.0250(18) 0.0289(18) -0.0005(14) 0.0101(16) 0.0084(15)
C28 0.0251(17) 0.0189(16) 0.039(2) 0.0005(14) 0.0039(15) 0.0018(13)
C29 0.0262(17) 0.0260(18) 0.0323(19) 0.0128(14) 0.0044(14) 0.0028(14)
C30 0.0254(16) 0.0249(17) 0.0225(16) 0.0079(13) 0.0039(13) 0.0031(13)
C31 0.0196(15) 0.0180(15) 0.0194(15) 0.0031(12) 0.0029(12) 0.0015(12)
C32 0.0257(17) 0.0308(18) 0.0251(17) 0.0045(14) 0.0089(14) 0.0057(14)
C33 0.0228(16) 0.0337(19) 0.0342(19) 0.0039(15) 0.0068(14) 0.0104(14)
C34 0.0261(17) 0.0271(18) 0.0305(18) 0.0048(14) -0.0024(14) 0.0074(14)
C35 0.037(2) 0.036(2) 0.0230(17) 0.0107(15) 0.0055(15) 0.0124(16)
C36 0.0259(17) 0.0334(18) 0.0234(17) 0.0106(14) 0.0086(13) 0.0100(14)
C37 0.0259(16) 0.0246(16) 0.0148(14) 0.0025(12) 0.0031(12) -0.0030(13)
C38 0.038(2) 0.0241(18) 0.037(2) 0.0026(15) 0.0140(16) -0.0026(15)
C39 0.051(2) 0.0263(19) 0.043(2) 0.0038(17) 0.0164(19) -0.0074(17)
C40 0.038(2) 0.041(2) 0.0310(19) 0.0069(17) 0.0055(16) -0.0193(17)
C41 0.0241(17) 0.053(2) 0.0259(18) 0.0117(17) 0.0038(14) -0.0025(16)
C42 0.0233(16) 0.0321(18) 0.0192(16) 0.0070(13) 0.0031(13) 0.0015(14)
C43 0.0221(15) 0.0239(16) 0.0159(14) 0.0020(12) 0.0044(12) 0.0021(12)
C44 0.0261(16) 0.0263(17) 0.0228(16) 0.0011(13) 0.0055(13) -0.0021(13)
C45 0.0338(19) 0.036(2) 0.0204(17) -0.0047(14) 0.0049(14) -0.0043(15)
C46 0.0341(19) 0.047(2) 0.0192(17) 0.0015(15) 0.0105(15) 0.0021(17)
C47 0.0300(18) 0.042(2) 0.0283(18) 0.0076(16) 0.0115(15) -0.0017(16)
C48 0.0240(16) 0.0293(18) 0.0197(16) 0.0013(13) 0.0036(13) -0.0026(13)
P2 0.0189(4) 0.0185(4) 0.0156(4) 0.0027(3) 0.0036(3) 0.0006(3)
C1 0.0226(15) 0.0278(17) 0.0145(14) 0.0054(12) 0.0058(12) 0.0007(13)
C2 0.0274(18) 0.035(2) 0.056(3) 0.0124(18) 0.0185(18) 0.0088(16)
C3 0.040(2) 0.0253(19) 0.059(3) 0.0116(18) 0.0254(19) 0.0087(16)
C4 0.0283(17) 0.0329(19) 0.0288(18) 0.0119(15) 0.0106(14) -0.0022(14)
C5 0.0198(16) 0.040(2) 0.0354(19) 0.0162(16) 0.0070(14) 0.0053(14)
C6 0.0265(17) 0.0286(18) 0.0303(18) 0.0116(14) 0.0085(14) 0.0059(14)
C7 0.0220(16) 0.0249(17) 0.0230(16) 0.0027(13) 0.0044(13) -0.0010(13)
C8 0.0279(17) 0.0301(18) 0.0199(16) 0.0038(13) 0.0022(13) 0.0004(14)
C9 0.036(2) 0.0255(18) 0.0328(19) 0.0074(15) 0.0008(16) -0.0021(15)
C10 0.0318(19) 0.0252(18) 0.042(2) -0.0031(16) 0.0058(16) 0.0005(15)
C11 0.038(2) 0.0311(19) 0.034(2) -0.0016(15) 0.0170(16) -0.0016(16)
C12 0.0312(18) 0.0281(18) 0.0281(18) 0.0044(14) 0.0123(15) -0.0011(14)
C13 0.0223(16) 0.0314(18) 0.0149(15) 0.0065(13) 0.0033(12) 0.0034(13)
C14 0.042(2) 0.036(2) 0.035(2) -0.0052(17) -0.0075(17) 0.0130(17)
C15 0.046(2) 0.046(2) 0.035(2) -0.0092(18) -0.0156(18) 0.0083(19)
C16 0.0273(18) 0.046(2) 0.0226(17) 0.0102(16) -0.0045(14) 0.0060(16)
C17 0.0258(17) 0.038(2) 0.0274(18) 0.0088(15) 0.0080(14) 0.0085(15)
C18 0.0244(17) 0.037(2) 0.0219(16) -0.0005(14) 0.0043(13) 0.0038(14)
C19 0.0194(15) 0.0316(18) 0.0168(15) 0.0059(13) 0.0039(12) 0.0063(13)
C20 0.0273(18) 0.041(2) 0.0233(17) 0.0045(15) 0.0072(14) 0.0006(15)
C21 0.0323(19) 0.056(3) 0.0302(19) 0.0139(18) 0.0161(16) 0.0082(18)
C22 0.039(2) 0.059(3) 0.0190(17) 0.0113(17) 0.0110(15) 0.0223(19)
C23 0.0312(18) 0.047(2) 0.0179(16) -0.0009(15) -0.0027(14) 0.0147(16)
C24 0.0206(16) 0.0364(19) 0.0206(16) 0.0047(14) 0.0018(13) 0.0054(14)
P1 0.0200(4) 0.0259(4) 0.0150(4) 0.0036(3) 0.0040(3) 0.0009(3)

loop_
_atom_type_symbol
_atom_type_description
_atom_type_scat_dispersion_real
_atom_type_scat_dispersion_imag
_atom_type_scat_source
C C 0.0033 0.0016 'International Tables Vol C Tables 4.2.6.8 and 6.1.1.4'
H H 0.0000 0.0000 'International Tables Vol C Tables 4.2.6.8 and 6.1.1.4'
B B 0.0013 0.0007 'International Tables Vol C Tables 4.2.6.8 and 6.1.1.4'
Cl Cl 0.1484 0.1585 'International Tables Vol C Tables 4.2.6.8 and 6.1.1.4'
O O 0.0106 0.0060 'International Tables Vol C Tables 4.2.6.8 and 6.1.1.4'
P P 0.1023 0.0942 'International Tables Vol C Tables 4.2.6.8 and 6.1.1.4'

loop_
_geom_angle_atom_site_label_1
_geom_angle_atom_site_label_2
_geom_angle_atom_site_label_3
_geom_angle
B2 B1A B3 60.0(6)
B2 B1A B4 105.1(8)
B2 B1A B5 105.5(8)
B2 B1A B6 60.1(6)
B3 B1A B4 57.7(5)
B3 B1A B5 103.3(7)
B4 B1A B5 57.0(4)
B6 B1A B3 106.0(8)
B6 B1A B4 103.5(7)
B6 B1A B5 58.2(5)
O1 B1A B2 128.9(11)
O1 B1A B3 119.3(13)
O1 B1A B4 115.6(11)
O1 B1A B5 122.0(12)
O1 B1A B6 130.9(12)
B3 B1B B6 106.1(16)
B3 B1B Cl1 115.4(19)
B4 B1B B3 61.9(12)
B4 B1B B5 64.4(11)
B4 B1B B6 111.7(18)
B4 B1B Cl1 130(2)
B5 B1B B3 112.3(18)
B5 B1B B6 61.1(12)
B5 B1B Cl1 130(2)
B6 B1B Cl1 116.1(19)
B1A B2 B3 61.4(6)
B1A B2 B6 61.0(6)
B1A B2 B7 110.6(5)
B1A B2 B11 110.6(5)
B1A B2 Cl2 116.8(5)
B3 B2 B7 59.70(19)
B3 B2 B11 107.5(2)
B6 B2 B3 107.8(3)
B6 B2 B7 107.8(2)
B6 B2 B11 60.13(19)
B11 B2 B7 59.66(19)
Cl2 B2 B3 121.2(2)
Cl2 B2 B6 121.4(2)
Cl2 B2 B7 123.2(2)
Cl2 B2 B11 123.4(2)
O2 B2 B3 121.2(2)
O2 B2 B6 121.4(2)
O2 B2 B7 123.2(2)
O2 B2 B11 123.4(2)
B1B B3 Cl3 124.4(11)
B2 B3 B1A 58.6(5)
B2 B3 B8 108.6(2)
B2 B3 Cl3 122.7(2)
B4 B3 B1A 63.0(5)
B4 B3 B1B 55.7(10)
B4 B3 B2 108.2(2)
B4 B3 B7 108.1(2)
B4 B3 B8 59.74(19)
B4 B3 Cl3 121.4(2)
B7 B3 B1A 109.0(6)
B7 B3 B1B 109.3(11)
B7 B3 B2 60.5(2)
B7 B3 B8 60.2(2)
B7 B3 Cl3 120.7(2)
B8 B3 B1A 111.1(5)
B8 B3 B1B 104.6(10)
B8 B3 Cl3 119.9(2)
Cl3 B3 B1A 121.0(5)
B1B B4 B3 62.4(12)
B1B B4 B5 58.5(12)
B1B B4 B8 110.4(11)
B1B B4 B9 107.7(12)
B1B B4 Cl4 119.5(11)
B3 B4 B1A 59.3(5)
B3 B4 B5 108.1(2)
B3 B4 B9 107.9(2)
B3 B4 Cl4 120.3(2)
B5 B4 B1A 61.5(5)
B5 B4 Cl4 122.4(2)
B8 B4 B1A 108.5(6)
B8 B4 B3 60.26(19)
B8 B4 B5 108.2(2)
B8 B4 B9 59.94(19)
B8 B4 Cl4 121.6(2)
B9 B4 B1A 109.3(5)
B9 B4 B5 59.91(19)
B9 B4 Cl4 123.4(2)
Cl4 B4 B1A 119.6(5)
B1B B5 B4 57.1(12)
B1B B5 B6 62.9(11)
B1B B5 B9 106.6(12)
B1B B5 B10 109.9(11)
B1B B5 Cl5 123.5(11)
B4 B5 B1A 61.5(5)
B4 B5 B10 107.6(2)
B4 B5 Cl5 121.8(2)
B6 B5 B1A 58.7(5)
B6 B5 B4 107.4(2)
B6 B5 B9 107.7(2)
B6 B5 B10 60.09(19)
B6 B5 Cl5 123.5(2)
B9 B5 B1A 109.3(5)
B9 B5 B4 60.01(19)
B9 B5 B10 59.68(18)
B9 B5 Cl5 119.5(2)
B10 B5 B1A 107.8(6)
B10 B5 Cl5 120.6(2)
Cl5 B5 B1A 123.2(5)
B1A B6 Cl6 121.8(5)
B2 B6 B1A 58.9(6)
B2 B6 B5 108.4(2)
B2 B6 B10 108.1(2)
B2 B6 B11 60.18(19)
B2 B6 Cl6 122.0(2)
B5 B6 B1A 63.2(5)
B5 B6 B1B 56.1(10)
B5 B6 B10 60.14(19)
B5 B6 B11 108.0(2)
B5 B6 Cl6 122.6(2)
B10 B6 B1A 111.4(5)
B10 B6 B1B 104.6(10)
B10 B6 Cl6 119.7(2)
B11 B6 B1A 109.0(6)
B11 B6 B1B 108.3(11)
B11 B6 B10 59.72(19)
B11 B6 Cl6 119.5(2)
Cl6 B6 B1B 126.2(11)
B2 B7 Cl7 121.7(2)
B3 B7 B2 59.8(2)
B3 B7 B8 60.0(2)
B3 B7 B11 107.8(2)
B3 B7 Cl7 123.1(2)
B8 B7 B2 107.8(2)
B8 B7 Cl7 122.7(2)
B11 B7 B2 59.96(19)
B11 B7 B8 108.0(2)
B11 B7 Cl7 120.4(2)
B12 B7 B2 108.0(2)
B12 B7 B3 107.9(2)
B12 B7 B8 59.91(19)
B12 B7 B11 60.12(19)
B12 B7 Cl7 121.0(2)
B3 B8 B7 59.8(2)
B3 B8 Cl8 122.0(2)
B4 B8 B3 60.0(2)
B4 B8 B7 108.0(2)
B4 B8 B9 60.41(19)
B4 B8 B12 108.1(2)
B4 B8 Cl8 120.6(2)
B7 B8 Cl8 122.9(2)
B9 B8 B3 108.1(2)
B9 B8 B7 107.7(2)
B9 B8 B12 59.78(19)
B9 B8 Cl8 121.0(2)
B12 B8 B3 107.7(2)
B12 B8 B7 59.81(19)
B12 B8 Cl8 122.4(2)
B4 B9 Cl9 123.7(2)
B5 B9 B4 60.09(19)
B5 B9 Cl9 121.6(2)
B8 B9 B4 59.66(19)
B8 B9 B5 108.1(2)
B8 B9 B10 108.3(2)
B8 B9 Cl9 122.6(2)
B10 B9 B4 108.2(2)
B10 B9 B5 60.33(19)
B10 B9 Cl9 119.8(2)
B12 B9 B4 107.8(2)
B12 B9 B5 108.4(2)
B12 B9 B8 60.19(19)
B12 B9 B10 60.09(19)
B12 B9 Cl9 120.4(2)
B5 B10 Cl10 121.4(2)
B6 B10 B5 59.77(19)
B6 B10 Cl10 121.7(2)
B9 B10 B5 59.99(19)
B9 B10 B6 107.7(2)
B9 B10 B11 107.9(2)
B9 B10 Cl10 121.9(2)
B11 B10 B5 108.0(2)
B11 B10 B6 60.02(19)
B11 B10 Cl10 121.9(2)
B12 B10 B5 107.9(2)
B12 B10 B6 107.9(2)
B12 B10 B9 59.79(19)
B12 B10 B11 60.14(19)
B12 B10 Cl10 122.2(2)
B2 B11 Cl11 120.8(2)
B6 B11 B2 59.69(19)
B6 B11 Cl11 120.5(2)
B7 B11 B2 60.38(19)
B7 B11 B6 108.0(2)
B7 B11 B12 59.88(19)
B7 B11 Cl11 122.5(2)
B10 B11 B2 108.2(2)
B10 B11 B6 60.26(19)
B10 B11 B7 108.1(2)
B10 B11 B12 59.89(19)
B10 B11 Cl11 121.5(2)
B12 B11 B2 108.1(2)
B12 B11 B6 107.9(2)
B12 B11 Cl11 123.1(2)
B7 B12 B8 60.3(2)
B7 B12 B10 108.2(2)
B7 B12 B11 60.01(19)
B7 B12 Cl12 120.7(2)
B8 B12 B11 108.2(2)
B8 B12 Cl12 119.8(2)
B9 B12 B7 108.3(2)
B9 B12 B8 60.03(19)
B9 B12 B10 60.12(19)
B9 B12 B11 108.0(2)
B9 B12 Cl12 121.3(2)
B10 B12 B8 108.2(2)
B10 B12 B11 59.97(19)
B10 B12 Cl12 123.1(2)
B11 B12 Cl12 123.0(2)
H49A C49 H49B 108.0
C50 C49 H49A 109.4
C50 C49 H49B 109.4
O1 C49 H49A 109.4
O1 C49 H49B 109.4
O1 C49 C50 111.3(5)
C49 C50 H50A 108.9
C49 C50 H50B 108.9
H50A C50 H50B 107.7
C51 C50 C49 113.5(3)
C51 C50 H50A 108.9
C51 C50 H50B 108.9
C50 C51 H51A 109.1
C50 C51 H51B 109.1
H51A C51 H51B 107.8
C52 C51 C50 112.7(3)
C52 C51 H51A 109.1
C52 C51 H51B 109.1
C51 C52 H52A 109.0
C51 C52 H52B 109.0
C51 C52 C53 112.7(4)
H52A C52 H52B 107.8
C53 C52 H52A 109.0
C53 C52 H52B 109.0
C52 C53 H53A 105.7
C52 C53 H53B 105.7
C52 C53 C54 126.6(3)
H53A C53 H53B 106.1
C54 C53 H53A 105.7
C54 C53 H53B 105.7
C53 C54 H54A 110.9
C53 C54 H54B 110.9
H54A C54 H54B 109.0
C55 C54 C53 104.1(3)
C55 C54 H54A 110.9
C55 C54 H54B 110.9
C54 C55 H55A 111.3
C54 C55 H55B 111.3
H55A C55 H55B 109.2
C56 C55 C54 102.5(4)
C56 C55 H55A 111.3
C56 C55 H55B 111.3
C55 C56 H56A 109.5
C55 C56 H56B 109.5
C55 C56 H56C 109.5
H56A C56 H56B 109.5
H56A C56 H56C 109.5
H56B C56 H56C 109.5
H57A C57 H57B 109.7
C58 C57 H57A 112.0
C58 C57 H57B 112.0
O2 C57 H57A 112.0
O2 C57 H57B 112.0
O2 C57 C58 98.8(13)
C57 C58 H58A 107.8
C57 C58 H58B 107.8
C57 C58 C59 118.0(9)
H58A C58 H58B 107.1
C59 C58 H58A 107.8
C59 C58 H58B 107.8
C58 C59 H59A 93.8
C58 C59 H59B 93.8
C58 C59 C60 167.8(13)
H59A C59 H59B 103.1
C60 C59 H59A 93.8
C60 C59 H59B 93.8
C59 C60 H60A 112.5
C59 C60 H60B 112.5
H60A C60 H60B 110.0
C61 C60 C59 96.5(6)
C61 C60 H60A 112.5
C61 C60 H60B 112.5
C60 C61 H61A 109.2
C60 C61 H61B 109.2
H61A C61 H61B 107.9
C62 C61 C60 111.9(3)
C62 C61 H61A 109.2
C62 C61 H61B 109.2
C61 C62 H62A 103.3
C61 C62 H62B 103.3
C61 C62 C63 135.5(4)
H62A C62 H62B 105.2
C63 C62 H62A 103.3
C63 C62 H62B 103.3
C62 C63 H63A 113.7
C62 C63 H63B 113.7
H63A C63 H63B 111.0
C64 C63 C62 89.5(8)
C64 C63 H63A 113.7
C64 C63 H63B 113.7
C63 C64 H64A 109.5
C63 C64 H64B 109.5
C63 C64 H64C 109.5
H64A C64 H64B 109.5
H64A C64 H64C 109.5
H64B C64 H64C 109.5
B1A O1 C49 123.6(12)
C26 C25 C30 119.6(3)
C26 C25 P2 119.4(2)
C30 C25 P2 120.9(2)
C25 C26 H26 120.1
C27 C26 C25 119.8(3)
C27 C26 H26 120.1
C26 C27 H27 119.8
C26 C27 C28 120.4(3)
C28 C27 H27 119.8
C27 C28 H28 119.9
C29 C28 C27 120.2(3)
C29 C28 H28 119.9
C28 C29 H29 119.8
C28 C29 C30 120.4(3)
C30 C29 H29 119.8
C25 C30 H30 120.2
C29 C30 C25 119.6(3)
C29 C30 H30 120.2
C32 C31 C36 119.7(3)
C32 C31 P2 122.1(2)
C36 C31 P2 118.2(2)
C31 C32 H32 120.3
C31 C32 C33 119.4(3)
C33 C32 H32 120.3
C32 C33 H33 119.8
C34 C33 C32 120.4(3)
C34 C33 H33 119.8
C33 C34 H34 119.7
C33 C34 C35 120.5(3)
C35 C34 H34 119.7
C34 C35 H35 120.1
C34 C35 C36 119.8(3)
C36 C35 H35 120.1
C31 C36 H36 119.9
C35 C36 C31 120.2(3)
C35 C36 H36 119.9
C38 C37 P2 117.7(3)
C42 C37 C38 120.1(3)
C42 C37 P2 122.1(3)
C37 C38 H38 120.2
C39 C38 C37 119.6(4)
C39 C38 H38 120.2
C38 C39 H39 119.9
C40 C39 C38 120.2(4)
C40 C39 H39 119.9
C39 C40 H40 119.8
C39 C40 C41 120.3(3)
C41 C40 H40 119.8
C40 C41 H41 120.0
C40 C41 C42 119.9(4)
C42 C41 H41 120.0
C37 C42 C41 119.8(3)
C37 C42 H42 120.1
C41 C42 H42 120.1
C44 C43 C48 119.8(3)
C44 C43 P2 120.3(2)
C48 C43 P2 119.9(2)
C43 C44 H44 120.1
C45 C44 C43 119.8(3)
C45 C44 H44 120.1
C44 C45 H45 120.0
C46 C45 C44 119.9(3)
C46 C45 H45 120.0
C45 C46 H46 119.8
C47 C46 C45 120.5(3)
C47 C46 H46 119.8
C46 C47 H47 119.8
C46 C47 C48 120.5(3)
C48 C47 H47 119.8
C43 C48 H48 120.2
C47 C48 C43 119.5(3)
C47 C48 H48 120.2
C25 P2 C31 111.77(14)
C25 P2 C37 109.34(15)
C25 P2 C43 109.45(15)
C37 P2 C31 105.86(14)
C43 P2 C31 109.95(15)
C43 P2 C37 110.42(15)
C2 C1 P1 119.7(3)
C6 C1 C2 119.8(3)
C6 C1 P1 120.3(3)
C1 C2 H2 120.1
C3 C2 C1 119.8(3)
C3 C2 H2 120.1
C2 C3 H3 119.8
C2 C3 C4 120.5(4)
C4 C3 H3 119.8
C3 C4 H4 120.1
C5 C4 C3 119.8(3)
C5 C4 H4 120.1
C4 C5 H5 119.8
C4 C5 C6 120.4(3)
C6 C5 H5 119.8
C1 C6 C5 119.7(3)
C1 C6 H6 120.2
C5 C6 H6 120.2
C8 C7 C12 120.2(3)
C8 C7 P1 121.0(3)
C12 C7 P1 118.8(3)
C7 C8 H8 120.1
C9 C8 C7 119.8(3)
C9 C8 H8 120.1
C8 C9 H9 120.2
C8 C9 C10 119.6(3)
C10 C9 H9 120.2
C9 C10 H10 119.8
C9 C10 C11 120.3(4)
C11 C10 H10 119.8
C10 C11 H11 119.9
C12 C11 C10 120.2(3)
C12 C11 H11 119.9
C7 C12 H12 120.1
C11 C12 C7 119.8(3)
C11 C12 H12 120.1
C14 C13 C18 119.7(3)
C14 C13 P1 122.0(3)
C18 C13 P1 117.9(3)
C13 C14 H14 120.3
C13 C14 C15 119.4(4)
C15 C14 H14 120.3
C14 C15 H15 119.6
C16 C15 C14 120.8(4)
C16 C15 H15 119.6
C15 C16 H16 119.9
C15 C16 C17 120.3(3)
C17 C16 H16 119.9
C16 C17 H17 120.2
C16 C17 C18 119.6(3)
C18 C17 H17 120.2
C13 C18 H18 119.9
C17 C18 C13 120.2(3)
C17 C18 H18 119.9
C20 C19 P1 118.5(3)
C24 C19 C20 120.0(3)
C24 C19 P1 121.4(2)
C19 C20 H20 120.2
C21 C20 C19 119.6(3)
C21 C20 H20 120.2
C20 C21 H21 119.7
C22 C21 C20 120.6(4)
C22 C21 H21 119.7
C21 C22 H22 119.8
C21 C22 C23 120.4(3)
C23 C22 H22 119.8
C22 C23 H23 120.1
C22 C23 C24 119.9(3)
C24 C23 H23 120.1
C19 C24 C23 119.5(3)
C19 C24 H24 120.2
C23 C24 H24 120.2
C1 P1 C13 114.45(15)
C1 P1 C19 108.68(15)
C7 P1 C1 108.85(15)
C7 P1 C13 109.27(16)
C7 P1 C19 110.83(15)
C13 P1 C19 104.71(15)

loop_
_geom_bond_atom_site_label_1
_geom_bond_atom_site_label_2
_geom_bond_distance
B1A B2 1.756(17)
B1A B3 1.806(17)
B1A B4 1.872(15)
B1A B5 1.872(15)
B1A B6 1.792(17)
B1A O1 1.363(19)
B1B B3 1.78(4)
B1B B4 1.66(3)
B1B B5 1.69(3)
B1B B6 1.81(3)
B1B Cl1 1.82(3)
B2 B3 1.780(5)
B2 B6 1.777(5)
B2 B7 1.793(5)
B2 B11 1.785(5)
B2 Cl2 1.763(4)
B2 O2 1.763(4)
B3 B4 1.776(5)
B3 B7 1.779(5)
B3 B8 1.781(5)
B3 Cl3 1.797(3)
B4 B5 1.787(5)
B4 B8 1.772(5)
B4 B9 1.785(5)
B4 Cl4 1.797(4)
B5 B6 1.783(5)
B5 B9 1.784(5)
B5 B10 1.790(5)
B5 Cl5 1.799(3)
B6 B10 1.789(5)
B6 B11 1.785(5)
B6 Cl6 1.798(3)
B7 B8 1.786(5)
B7 B11 1.780(5)
B7 B12 1.778(5)
B7 Cl7 1.795(4)
B8 B9 1.777(5)
B8 B12 1.780(5)
B8 Cl8 1.799(3)
B9 B10 1.778(5)
B9 B12 1.772(5)
B9 Cl9 1.794(4)
B10 B11 1.779(5)
B10 B12 1.778(5)
B10 Cl10 1.792(3)
B11 B12 1.782(5)
B11 Cl11 1.789(4)
B12 Cl12 1.799(3)
C49 H49A 0.9700
C49 H49B 0.9700
C49 C50 1.4996(17)
C49 O1 1.450(13)
C50 H50A 0.9700
C50 H50B 0.9700
C50 C51 1.4996(17)
C51 H51A 0.9700
C51 H51B 0.9700
C51 C52 1.4996(17)
C52 H52A 0.9700
C52 H52B 0.9700
C52 C53 1.4996(17)
C53 H53A 0.9700
C53 H53B 0.9700
C53 C54 1.4996(17)
C54 H54A 0.9700
C54 H54B 0.9700
C54 C55 1.4996(17)
C55 H55A 0.9700
C55 H55B 0.9700
C55 C56 1.4996(17)
C56 H56A 0.9600
C56 H56B 0.9600
C56 H56C 0.9600
C57 H57A 0.9700
C57 H57B 0.9700
C57 C58 1.5511(17)
C57 O2 1.25(2)
C58 H58A 0.9700
C58 H58B 0.9700
C58 C59 1.5511(17)
C59 H59A 0.9700
C59 H59B 0.9700
C59 C60 1.5511(17)
C60 H60A 0.9700
C60 H60B 0.9700
C60 C61 1.5511(17)
C61 H61A 0.9700
C61 H61B 0.9700
C61 C62 1.5511(17)
C62 H62A 0.9700
C62 H62B 0.9700
C62 C63 1.5511(17)
C63 H63A 0.9700
C63 H63B 0.9700
C63 C64 1.5511(17)
C64 H64A 0.9600
C64 H64B 0.9600
C64 H64C 0.9600
C25 C26 1.396(5)
C25 C30 1.399(4)
C25 P2 1.793(3)
C26 H26 0.9300
C26 C27 1.380(5)
C27 H27 0.9300
C27 C28 1.390(5)
C28 H28 0.9300
C28 C29 1.372(5)
C29 H29 0.9300
C29 C30 1.392(5)
C30 H30 0.9300
C31 C32 1.390(5)
C31 C36 1.394(4)
C31 P2 1.801(3)
C32 H32 0.9300
C32 C33 1.397(5)
C33 H33 0.9300
C33 C34 1.368(5)
C34 H34 0.9300
C34 C35 1.382(5)
C35 H35 0.9300
C35 C36 1.383(5)
C36 H36 0.9300
C37 C38 1.392(5)
C37 C42 1.378(5)
C37 P2 1.797(3)
C38 H38 0.9300
C38 C39 1.387(5)
C39 H39 0.9300
C39 C40 1.373(6)
C40 H40 0.9300
C40 C41 1.382(6)
C41 H41 0.9300
C41 C42 1.390(5)
C42 H42 0.9300
C43 C44 1.392(4)
C43 C48 1.402(4)
C43 P2 1.794(3)
C44 H44 0.9300
C44 C45 1.391(5)
C45 H45 0.9300
C45 C46 1.387(5)
C46 H46 0.9300
C46 C47 1.372(5)
C47 H47 0.9300
C47 C48 1.390(5)
C48 H48 0.9300
C1 C2 1.392(5)
C1 C6 1.388(5)
C1 P1 1.793(3)
C2 H2 0.9300
C2 C3 1.377(5)
C3 H3 0.9300
C3 C4 1.384(5)
C4 H4 0.9300
C4 C5 1.375(5)
C5 H5 0.9300
C5 C6 1.388(5)
C6 H6 0.9300
C7 C8 1.397(5)
C7 C12 1.397(5)
C7 P1 1.790(4)
C8 H8 0.9300
C8 C9 1.390(5)
C9 H9 0.9300
C9 C10 1.392(6)
C10 H10 0.9300
C10 C11 1.396(5)
C11 H11 0.9300
C11 C12 1.377(5)
C12 H12 0.9300
C13 C14 1.380(5)
C13 C18 1.391(5)
C13 P1 1.798(3)
C14 H14 0.9300
C14 C15 1.394(6)
C15 H15 0.9300
C15 C16 1.364(6)
C16 H16 0.9300
C16 C17 1.381(5)
C17 H17 0.9300
C17 C18 1.386(5)
C18 H18 0.9300
C19 C20 1.400(5)
C19 C24 1.390(5)
C19 P1 1.799(3)
C20 H20 0.9300
C20 C21 1.377(5)
C21 H21 0.9300
C21 C22 1.374(6)
C22 H22 0.9300
C22 C23 1.385(6)
C23 H23 0.9300
C23 C24 1.393(5)
C24 H24 0.9300

loop_
_geom_torsion_atom_site_label_1
_geom_torsion_atom_site_label_2
_geom_torsion_atom_site_label_3
_geom_torsion_atom_site_label_4
_geom_torsion
B1A B2 B3 B4 40.6(6)
B1A B2 B3 B7 141.5(6)
B1A B2 B3 B8 103.9(6)
B1A B2 B3 Cl3 -109.0(6)
B1A B2 B6 B5 -40.8(6)
B1A B2 B6 B10 -104.5(6)
B1A B2 B6 B11 -141.5(6)
B1A B2 B6 Cl6 110.4(6)
B1A B2 B7 B3 -35.7(6)
B1A B2 B7 B8 1.6(6)
B1A B2 B7 B11 102.4(6)
B1A B2 B7 B12 64.9(6)
B1A B2 B7 Cl7 -148.3(6)
B1A B2 B11 B6 35.6(6)
B1A B2 B11 B7 -102.5(6)
B1A B2 B11 B10 -1.6(6)
B1A B2 B11 B12 -65.0(6)
B1A B2 B11 Cl11 145.2(6)
B1A B3 B4 B5 38.8(6)
B1A B3 B4 B8 139.9(6)
B1A B3 B4 B9 102.2(6)
B1A B3 B4 Cl4 -108.6(6)
B1A B3 B7 B2 34.2(5)
B1A B3 B7 B8 -104.0(5)
B1A B3 B7 B11 -3.1(6)
B1A B3 B7 B12 -66.6(5)
B1A B3 B7 Cl7 144.5(5)
B1A B3 B8 B4 -38.0(6)
B1A B3 B8 B7 100.4(6)
B1A B3 B8 B9 0.0(7)
B1A B3 B8 B12 63.1(6)
B1A B3 B8 Cl8 -147.4(6)
B1A B4 B5 B6 37.7(6)
B1A B4 B5 B9 138.5(6)
B1A B4 B5 B10 101.1(6)
B1A B4 B5 Cl5 -113.4(6)
B1A B4 B8 B3 35.7(6)
B1A B4 B8 B7 -1.4(6)
B1A B4 B8 B9 -102.0(6)
B1A B4 B8 B12 -64.6(6)
B1A B4 B8 Cl8 147.4(6)
B1A B4 B9 B5 -38.1(6)
B1A B4 B9 B8 100.7(6)
B1A B4 B9 B10 -0.3(6)
B1A B4 B9 B12 63.2(6)
B1A B4 B9 Cl9 -148.2(6)
B1A B5 B6 B2 38.9(6)
B1A B5 B6 B10 139.7(6)
B1A B5 B6 B11 102.6(6)
B1A B5 B6 Cl6 -112.2(6)
B1A B5 B9 B4 38.1(6)
B1A B5 B9 B8 1.4(6)
B1A B5 B9 B10 -99.8(6)
B1A B5 B9 B12 -62.3(6)
B1A B5 B9 Cl9 151.6(6)
B1A B5 B10 B6 -35.5(6)
B1A B5 B10 B9 102.4(6)
B1A B5 B10 B11 1.7(6)
B1A B5 B10 B12 65.2(6)
B1A B5 B10 Cl10 -146.3(6)
B1A B6 B10 B5 38.3(6)
B1A B6 B10 B9 0.8(7)
B1A B6 B10 B11 -100.1(6)
B1A B6 B10 B12 -62.3(6)
B1A B6 B10 Cl10 148.8(6)
B1A B6 B11 B2 -34.3(5)
B1A B6 B11 B7 3.3(6)
B1A B6 B11 B10 104.3(5)
B1A B6 B11 B12 66.6(5)
B1A B6 B11 Cl11 -144.5(5)
B1B B3 B4 B5 37.7(13)
B1B B3 B4 B8 138.8(13)
B1B B3 B4 B9 101.1(13)
B1B B3 B4 Cl4 -109.8(13)
B1B B3 B7 B8 -96.2(11)
B1B B3 B7 B11 4.7(11)
B1B B3 B7 B12 -58.8(11)
B1B B3 B7 Cl7 152.3(11)
B1B B3 B8 B4 -34.2(11)
B1B B3 B8 B7 104.1(11)
B1B B3 B8 B9 3.7(11)
B1B B3 B8 B12 66.9(11)
B1B B3 B8 Cl8 -143.6(11)
B1B B4 B5 B6 39.3(13)
B1B B4 B5 B9 140.1(13)
B1B B4 B5 B10 102.7(13)
B1B B4 B5 Cl5 -111.8(13)
B1B B4 B8 B3 38.6(13)
B1B B4 B8 B7 1.4(13)
B1B B4 B8 B9 -99.2(13)
B1B B4 B8 B12 -61.8(13)
B1B B4 B8 Cl8 150.2(13)
B1B B4 B9 B5 -35.1(12)
B1B B4 B9 B8 103.8(12)
B1B B4 B9 B10 2.7(12)
B1B B4 B9 B12 66.3(12)
B1B B4 B9 Cl9 -145.2(12)
B1B B5 B6 B10 137.4(13)
B1B B5 B6 B11 100.3(13)
B1B B5 B6 Cl6 -114.5(13)
B1B B5 B9 B4 34.2(11)
B1B B5 B9 B8 -2.5(12)
B1B B5 B9 B10 -103.7(11)
B1B B5 B9 B12 -66.2(12)
B1B B5 B9 Cl9 147.6(11)
B1B B5 B10 B6 -39.9(13)
B1B B5 B10 B9 98.1(13)
B1B B5 B10 B11 -2.7(13)
B1B B5 B10 B12 60.9(13)
B1B B5 B10 Cl10 -150.7(13)
B1B B6 B10 B5 35.5(11)
B1B B6 B10 B9 -2.0(11)
B1B B6 B10 B11 -102.9(11)
B1B B6 B10 B12 -65.1(11)
B1B B6 B10 Cl10 146.0(11)
B1B B6 B11 B7 -4.4(11)
B1B B6 B11 B10 96.5(11)
B1B B6 B11 B12 58.9(11)
B1B B6 B11 Cl11 -152.2(10)
B2 B1A B3 B4 -136.1(5)
B2 B1A B3 B7 -35.0(5)
B2 B1A B3 B8 -99.5(4)
B2 B1A B3 Cl3 111.8(5)
B2 B1A B4 B3 38.4(5)
B2 B1A B4 B5 -98.9(8)
B2 B1A B4 B8 2.3(9)
B2 B1A B4 B9 -61.4(8)
B2 B1A B4 Cl4 148.1(5)
B2 B1A B5 B4 98.2(8)
B2 B1A B5 B6 -38.7(5)
B2 B1A B5 B9 60.7(8)
B2 B1A B5 B10 -2.6(9)
B2 B1A B5 Cl5 -150.7(5)
B2 B1A B6 B5 135.9(5)
B2 B1A B6 B10 98.9(4)
B2 B1A B6 B11 34.8(4)
B2 B1A B6 Cl6 -110.7(5)
B2 B1A O1 C49 120.0(15)
B2 B3 B4 B1A -38.5(6)
B2 B3 B4 B5 0.3(3)
B2 B3 B4 B8 101.4(3)
B2 B3 B4 B9 63.7(3)
B2 B3 B4 Cl4 -147.2(2)
B2 B3 B7 B8 -138.2(2)
B2 B3 B7 B11 -37.3(2)
B2 B3 B7 B12 -100.8(3)
B2 B3 B7 Cl7 110.3(3)
B2 B3 B8 B4 -100.6(3)
B2 B3 B8 B7 37.8(2)
B2 B3 B8 B9 -62.7(3)
B2 B3 B8 B12 0.5(3)
B2 B3 B8 Cl8 150.0(2)
B2 B6 B10 B5 101.3(3)
B2 B6 B10 B9 63.8(3)
B2 B6 B10 B11 -37.1(2)
B2 B6 B10 B12 0.6(3)
B2 B6 B10 Cl10 -148.3(2)
B2 B6 B11 B7 37.7(2)
B2 B6 B11 B10 138.6(2)
B2 B6 B11 B12 100.9(3)
B2 B6 B11 Cl11 -110.1(3)
B2 B7 B8 B3 -37.2(2)
B2 B7 B8 B4 0.0(3)
B2 B7 B8 B9 63.8(3)
B2 B7 B8 B12 100.9(2)
B2 B7 B8 Cl8 -147.9(2)
B2 B7 B11 B6 -37.4(2)
B2 B7 B11 B10 -101.1(3)
B2 B7 B11 B12 -138.0(3)
B2 B7 B11 Cl11 109.7(3)
B2 B7 B12 B8 -100.6(3)
B2 B7 B12 B9 -63.2(3)
B2 B7 B12 B10 0.5(3)
B2 B7 B12 B11 37.5(2)
B2 B7 B12 Cl12 150.3(2)
B2 B11 B12 B7 -37.7(2)
B2 B11 B12 B8 -0.1(3)
B2 B11 B12 B9 63.5(3)
B2 B11 B12 B10 100.9(3)
B2 B11 B12 Cl12 -146.9(2)
B3 B1A B2 B6 134.5(5)
B3 B1A B2 B7 35.1(5)
B3 B1A B2 B11 99.3(4)
B3 B1A B2 Cl2 -112.7(4)
B3 B1A B4 B5 -137.3(6)
B3 B1A B4 B8 -36.1(5)
B3 B1A B4 B9 -99.9(4)
B3 B1A B4 Cl4 109.6(4)
B3 B1A B5 B4 36.1(5)
B3 B1A B5 B6 -100.8(8)
B3 B1A B5 B9 -1.4(9)
B3 B1A B5 B10 -64.7(8)
B3 B1A B5 Cl5 147.2(5)
B3 B1A B6 B2 -40.0(5)
B3 B1A B6 B5 96.0(7)
B3 B1A B6 B10 58.9(8)
B3 B1A B6 B11 -5.1(8)
B3 B1A B6 Cl6 -150.7(4)
B3 B1A O1 C49 -166.6(9)
B3 B1B B4 B5 -137.1(12)
B3 B1B B4 B8 -37.6(10)
B3 B1B B4 B9 -101.4(7)
B3 B1B B4 Cl4 110.9(7)
B3 B1B B5 B4 40.5(12)
B3 B1B B5 B6 -96.7(17)
B3 B1B B5 B9 5.1(19)
B3 B1B B5 B10 -58.0(18)
B3 B1B B5 Cl5 149.4(10)
B3 B1B B6 B5 106.9(17)
B3 B1B B6 B10 69.6(14)
B3 B1B B6 B11 7.1(17)
B3 B1B B6 Cl6 -144.9(9)
B3 B2 B6 B1A 41.2(6)
B3 B2 B6 B5 0.3(3)
B3 B2 B6 B10 -63.4(3)
B3 B2 B6 B11 -100.3(3)
B3 B2 B6 Cl6 151.6(2)
B3 B2 B7 B8 37.3(2)
B3 B2 B7 B11 138.2(3)
B3 B2 B7 B12 100.6(3)
B3 B2 B7 Cl7 -112.6(3)
B3 B2 B11 B6 100.9(3)
B3 B2 B11 B7 -37.1(2)
B3 B2 B11 B10 63.7(3)
B3 B2 B11 B12 0.3(3)
B3 B2 B11 Cl11 -149.5(2)
B3 B4 B5 B1A -37.8(6)
B3 B4 B5 B1B -39.4(13)
B3 B4 B5 B6 -0.1(3)
B3 B4 B5 B9 100.6(3)
B3 B4 B5 B10 63.2(3)
B3 B4 B5 Cl5 -151.3(2)
B3 B4 B8 B7 -37.1(2)
B3 B4 B8 B9 -137.8(2)
B3 B4 B8 B12 -100.4(3)
B3 B4 B8 Cl8 111.6(3)
B3 B4 B9 B5 -101.0(3)
B3 B4 B9 B8 37.8(2)
B3 B4 B9 B10 -63.2(3)
B3 B4 B9 B12 0.3(3)
B3 B4 B9 Cl9 148.9(2)
B3 B7 B8 B4 37.2(2)
B3 B7 B8 B9 101.0(2)
B3 B7 B8 B12 138.1(2)
B3 B7 B8 Cl8 -110.7(3)
B3 B7 B11 B2 37.3(2)
B3 B7 B11 B6 -0.1(3)
B3 B7 B11 B10 -63.8(3)
B3 B7 B11 B12 -100.8(3)
B3 B7 B11 Cl11 146.9(2)
B3 B7 B12 B8 -37.4(2)
B3 B7 B12 B9 0.0(3)
B3 B7 B12 B10 63.6(3)
B3 B7 B12 B11 100.7(3)
B3 B7 B12 Cl12 -146.5(2)
B3 B8 B9 B4 -37.8(2)
B3 B8 B9 B5 -0.9(3)
B3 B8 B9 B10 63.0(3)
B3 B8 B9 B12 100.3(3)
B3 B8 B9 Cl9 -150.6(2)
B3 B8 B12 B7 37.3(2)
B3 B8 B12 B9 -101.1(3)
B3 B8 B12 B10 -63.7(3)
B3 B8 B12 B11 -0.3(3)
B3 B8 B12 Cl12 147.8(2)
B4 B1A B2 B3 -37.4(5)
B4 B1A B2 B6 97.1(7)
B4 B1A B2 B7 -2.3(9)
B4 B1A B2 B11 61.9(8)
B4 B1A B2 Cl2 -150.1(5)
B4 B1A B3 B2 136.1(5)
B4 B1A B3 B7 101.1(4)
B4 B1A B3 B8 36.6(5)
B4 B1A B3 Cl3 -112.1(4)
B4 B1A B5 B6 -136.9(6)
B4 B1A B5 B9 -37.5(5)
B4 B1A B5 B10 -100.8(4)
B4 B1A B5 Cl5 111.1(4)
B4 B1A B6 B2 -99.8(8)
B4 B1A B6 B5 36.1(5)
B4 B1A B6 B10 -1.0(9)
B4 B1A B6 B11 -65.0(8)
B4 B1A B6 Cl6 149.5(5)
B4 B1A O1 C49 -100.8(14)
B4 B1B B3 B7 99.2(8)
B4 B1B B3 B8 36.0(10)
B4 B1B B3 Cl3 -107.3(9)
B4 B1B B5 B6 -137.2(12)
B4 B1B B5 B9 -35.5(10)
B4 B1B B5 B10 -98.6(8)
B4 B1B B5 Cl5 108.9(9)
B4 B1B B6 B5 41.3(12)
B4 B1B B6 B10 4(2)
B4 B1B B6 B11 -58.5(19)
B4 B1B B6 Cl6 149.4(11)
B4 B3 B7 B2 101.1(3)
B4 B3 B7 B8 -37.1(2)
B4 B3 B7 B11 63.7(3)
B4 B3 B7 B12 0.2(3)
B4 B3 B7 Cl7 -148.7(2)
B4 B3 B8 B7 138.4(2)
B4 B3 B8 B9 38.0(2)
B4 B3 B8 B12 101.1(3)
B4 B3 B8 Cl8 -109.4(3)
B4 B5 B6 B1A -39.0(6)
B4 B5 B6 B1B -36.7(13)
B4 B5 B6 B2 -0.1(3)
B4 B5 B6 B10 100.7(2)
B4 B5 B6 B11 63.6(3)
B4 B5 B6 Cl6 -151.2(2)
B4 B5 B9 B8 -36.7(2)
B4 B5 B9 B10 -137.9(3)
B4 B5 B9 B12 -100.4(3)
B4 B5 B9 Cl9 113.4(3)
B4 B5 B10 B6 -100.4(3)
B4 B5 B10 B9 37.5(2)
B4 B5 B10 B11 -63.2(3)
B4 B5 B10 B12 0.3(3)
B4 B5 B10 Cl10 148.8(2)
B4 B8 B9 B5 36.9(2)
B4 B8 B9 B10 100.8(3)
B4 B8 B9 B12 138.1(3)
B4 B8 B9 Cl9 -112.9(3)
B4 B8 B12 B7 100.7(3)
B4 B8 B12 B9 -37.7(2)
B4 B8 B12 B10 -0.4(3)
B4 B8 B12 B11 63.1(3)
B4 B8 B12 Cl12 -148.8(2)
B4 B9 B10 B5 -37.7(2)
B4 B9 B10 B6 -0.3(3)
B4 B9 B10 B11 63.1(3)
B4 B9 B10 B12 100.5(3)
B4 B9 B10 Cl10 -148.2(2)
B4 B9 B12 B7 -0.2(3)
B4 B9 B12 B8 37.3(2)
B4 B9 B12 B10 -101.1(3)
B4 B9 B12 B11 -63.7(3)
B4 B9 B12 Cl12 146.0(2)
B5 B1A B2 B3 -96.7(7)
B5 B1A B2 B6 37.8(5)
B5 B1A B2 B7 -61.6(9)
B5 B1A B2 B11 2.6(9)
B5 B1A B2 Cl2 150.6(5)
B5 B1A B3 B2 100.3(8)
B5 B1A B3 B4 -35.8(5)
B5 B1A B3 B7 65.4(8)
B5 B1A B3 B8 0.8(9)
B5 B1A B3 Cl3 -147.9(5)
B5 B1A B4 B3 137.3(6)
B5 B1A B4 B8 101.2(4)
B5 B1A B4 B9 37.4(5)
B5 B1A B4 Cl4 -113.1(4)
B5 B1A B6 B2 -135.9(5)
B5 B1A B6 B10 -37.1(5)
B5 B1A B6 B11 -101.1(4)
B5 B1A B6 Cl6 113.3(4)
B5 B1A O1 C49 -35.1(18)
B5 B1B B3 B4 -41.6(11)
B5 B1B B3 B7 57.5(18)
B5 B1B B3 B8 -5.6(19)
B5 B1B B3 Cl3 -148.9(11)
B5 B1B B4 B3 137.1(12)
B5 B1B B4 B8 99.4(8)
B5 B1B B4 B9 35.7(10)
B5 B1B B4 Cl4 -112.0(8)
B5 B1B B6 B10 -37.4(10)
B5 B1B B6 B11 -99.8(8)
B5 B1B B6 Cl6 108.2(9)
B5 B4 B8 B3 100.9(3)
B5 B4 B8 B7 63.8(3)
B5 B4 B8 B9 -36.8(2)
B5 B4 B8 B12 0.6(3)
B5 B4 B8 Cl8 -147.4(2)
B5 B4 B9 B8 138.9(3)
B5 B4 B9 B10 37.8(2)
B5 B4 B9 B12 101.4(3)
B5 B4 B9 Cl9 -110.1(3)
B5 B6 B10 B9 -37.5(2)
B5 B6 B10 B11 -138.4(2)
B5 B6 B10 B12 -100.6(2)
B5 B6 B10 Cl10 110.4(3)
B5 B6 B11 B2 -101.4(3)
B5 B6 B11 B7 -63.7(3)
B5 B6 B11 B10 37.2(2)
B5 B6 B11 B12 -0.4(3)
B5 B6 B11 Cl11 148.5(2)
B5 B9 B10 B6 37.4(2)
B5 B9 B10 B11 100.8(3)
B5 B9 B10 B12 138.3(2)
B5 B9 B10 Cl10 -110.4(3)
B5 B9 B12 B7 63.4(3)
B5 B9 B12 B8 100.8(3)
B5 B9 B12 B10 -37.6(2)
B5 B9 B12 B11 -0.1(3)
B5 B9 B12 Cl12 -150.4(2)
B5 B10 B11 B2 -0.1(3)
B5 B10 B11 B6 -37.1(2)
B5 B10 B11 B7 63.8(3)
B5 B10 B11 B12 100.7(2)
B5 B10 B11 Cl11 -146.6(2)
B5 B10 B12 B7 -63.8(3)
B5 B10 B12 B8 0.0(3)
B5 B10 B12 B9 37.3(2)
B5 B10 B12 B11 -100.9(3)
B5 B10 B12 Cl12 147.2(2)
B6 B1A B2 B3 -134.5(5)
B6 B1A B2 B7 -99.4(4)
B6 B1A B2 B11 -35.2(5)
B6 B1A B2 Cl2 112.8(4)
B6 B1A B3 B2 40.0(5)
B6 B1A B3 B4 -96.1(7)
B6 B1A B3 B7 5.1(8)
B6 B1A B3 B8 -59.4(8)
B6 B1A B3 Cl3 151.9(4)
B6 B1A B4 B3 100.6(8)
B6 B1A B4 B5 -36.7(5)
B6 B1A B4 B8 64.5(8)
B6 B1A B4 B9 0.8(9)
B6 B1A B4 Cl4 -149.7(5)
B6 B1A B5 B4 136.9(6)
B6 B1A B5 B9 99.4(4)
B6 B1A B5 B10 36.1(5)
B6 B1A B5 Cl5 -112.0(5)
B6 B1A O1 C49 39(2)
B6 B1B B3 B4 -106.4(17)
B6 B1B B3 B7 -7.3(17)
B6 B1B B3 B8 -70.4(14)
B6 B1B B3 Cl3 146.3(9)
B6 B1B B4 B3 97.3(17)
B6 B1B B4 B5 -39.8(12)
B6 B1B B4 B8 59.6(19)
B6 B1B B4 B9 -4(2)
B6 B1B B4 Cl4 -151.8(10)
B6 B1B B5 B4 137.2(12)
B6 B1B B5 B9 101.7(7)
B6 B1B B5 B10 38.6(10)
B6 B1B B5 Cl5 -113.9(7)
B6 B2 B3 B1A -40.9(6)
B6 B2 B3 B4 -0.4(3)
B6 B2 B3 B7 100.6(3)
B6 B2 B3 B8 62.9(3)
B6 B2 B3 Cl3 -149.9(2)
B6 B2 B7 B3 -100.7(3)
B6 B2 B7 B8 -63.4(3)
B6 B2 B7 B11 37.5(2)
B6 B2 B7 B12 -0.1(3)
B6 B2 B7 Cl7 146.8(2)
B6 B2 B11 B7 -138.0(3)
B6 B2 B11 B10 -37.2(2)
B6 B2 B11 B12 -100.6(3)
B6 B2 B11 Cl11 109.6(3)
B6 B5 B9 B4 100.3(3)
B6 B5 B9 B8 63.6(3)
B6 B5 B9 B10 -37.6(2)
B6 B5 B9 B12 -0.1(3)
B6 B5 B9 Cl9 -146.3(2)
B6 B5 B10 B9 137.9(2)
B6 B5 B10 B11 37.2(2)
B6 B5 B10 B12 100.7(3)
B6 B5 B10 Cl10 -110.8(3)
B6 B10 B11 B2 36.9(2)
B6 B10 B11 B7 100.8(3)
B6 B10 B11 B12 137.8(2)
B6 B10 B11 Cl11 -109.6(3)
B6 B10 B12 B7 -0.7(3)
B6 B10 B12 B8 63.1(3)
B6 B10 B12 B9 100.4(3)
B6 B10 B12 B11 -37.7(2)
B6 B10 B12 Cl12 -149.7(2)
B6 B11 B12 B7 -100.8(3)
B6 B11 B12 B8 -63.2(3)
B6 B11 B12 B9 0.3(3)
B6 B11 B12 B10 37.8(2)
B6 B11 B12 Cl12 150.0(2)
B7 B2 B3 B1A -141.5(6)
B7 B2 B3 B4 -100.9(3)
B7 B2 B3 B8 -37.6(2)
B7 B2 B3 Cl3 109.6(3)
B7 B2 B6 B1A 104.2(6)
B7 B2 B6 B5 63.3(3)
B7 B2 B6 B10 -0.4(3)
B7 B2 B6 B11 -37.3(2)
B7 B2 B6 Cl6 -145.4(2)
B7 B2 B11 B6 138.0(3)
B7 B2 B11 B10 100.9(3)
B7 B2 B11 B12 37.5(2)
B7 B2 B11 Cl11 -112.3(3)
B7 B3 B4 B1A -102.6(6)
B7 B3 B4 B1B -101.4(13)
B7 B3 B4 B5 -63.7(3)
B7 B3 B4 B8 37.3(2)
B7 B3 B4 B9 -0.4(3)
B7 B3 B4 Cl4 148.8(2)
B7 B3 B8 B4 -138.4(2)
B7 B3 B8 B9 -100.4(3)
B7 B3 B8 B12 -37.3(2)
B7 B3 B8 Cl8 112.2(3)
B7 B8 B9 B4 -101.0(3)
B7 B8 B9 B5 -64.1(3)
B7 B8 B9 B10 -0.2(3)
B7 B8 B9 B12 37.1(2)
B7 B8 B9 Cl9 146.1(2)
B7 B8 B12 B9 -138.3(2)
B7 B8 B12 B10 -101.0(3)
B7 B8 B12 B11 -37.5(2)
B7 B8 B12 Cl12 110.5(3)
B7 B11 B12 B8 37.7(2)
B7 B11 B12 B9 101.2(3)
B7 B11 B12 B10 138.6(2)
B7 B11 B12 Cl12 -109.2(3)
B8 B3 B4 B1A -139.9(6)
B8 B3 B4 B1B -138.8(13)
B8 B3 B4 B5 -101.1(2)
B8 B3 B4 B9 -37.7(2)
B8 B3 B4 Cl4 111.5(3)
B8 B3 B7 B2 138.2(2)
B8 B3 B7 B11 100.9(3)
B8 B3 B7 B12 37.4(2)
B8 B3 B7 Cl7 -111.6(3)
B8 B4 B5 B1A -101.6(6)
B8 B4 B5 B1B -103.2(13)
B8 B4 B5 B6 -63.9(3)
B8 B4 B5 B9 36.8(2)
B8 B4 B5 B10 -0.6(3)
B8 B4 B5 Cl5 145.0(2)
B8 B4 B9 B5 -138.9(3)
B8 B4 B9 B10 -101.0(3)
B8 B4 B9 B12 -37.5(2)
B8 B4 B9 Cl9 111.1(3)
B8 B7 B11 B2 100.6(3)
B8 B7 B11 B6 63.2(3)
B8 B7 B11 B10 -0.5(3)
B8 B7 B11 B12 -37.4(2)
B8 B7 B11 Cl11 -149.8(2)
B8 B7 B12 B9 37.4(2)
B8 B7 B12 B10 101.0(3)
B8 B7 B12 B11 138.1(2)
B8 B7 B12 Cl12 -109.1(3)
B8 B9 B10 B5 -100.9(3)
B8 B9 B10 B6 -63.5(3)
B8 B9 B10 B11 -0.1(3)
B8 B9 B10 B12 37.4(2)
B8 B9 B10 Cl10 148.7(2)
B8 B9 B12 B7 -37.5(2)
B8 B9 B12 B10 -138.4(2)
B8 B9 B12 B11 -101.0(3)
B8 B9 B12 Cl12 108.8(3)
B9 B4 B5 B1A -138.5(6)
B9 B4 B5 B1B -140.1(13)
B9 B4 B5 B6 -100.7(3)
B9 B4 B5 B10 -37.4(2)
B9 B4 B5 Cl5 108.1(3)
B9 B4 B8 B3 137.8(2)
B9 B4 B8 B7 100.6(3)
B9 B4 B8 B12 37.4(2)
B9 B4 B8 Cl8 -110.6(3)
B9 B5 B6 B1A -102.3(6)
B9 B5 B6 B1B -100.0(13)
B9 B5 B6 B2 -63.4(3)
B9 B5 B6 B10 37.4(2)
B9 B5 B6 B11 0.3(3)
B9 B5 B6 Cl6 145.5(2)
B9 B5 B10 B6 -137.9(2)
B9 B5 B10 B11 -100.7(2)
B9 B5 B10 B12 -37.2(2)
B9 B5 B10 Cl10 111.2(3)
B9 B8 B12 B7 138.3(2)
B9 B8 B12 B10 37.3(2)
B9 B8 B12 B11 100.8(3)
B9 B8 B12 Cl12 -111.1(3)
B9 B10 B11 B2 -63.5(3)
B9 B10 B11 B6 -100.5(2)
B9 B10 B11 B7 0.4(3)
B9 B10 B11 B12 37.3(2)
B9 B10 B11 Cl11 150.0(2)
B9 B10 B12 B7 -101.1(3)
B9 B10 B12 B8 -37.3(2)
B9 B10 B12 B11 -138.1(2)
B9 B10 B12 Cl12 109.9(3)
B10 B5 B6 B1A -139.7(6)
B10 B5 B6 B1B -137.4(13)
B10 B5 B6 B2 -100.8(3)
B10 B5 B6 B11 -37.1(2)
B10 B5 B6 Cl6 108.1(3)
B10 B5 B9 B4 137.9(3)
B10 B5 B9 B8 101.2(3)
B10 B5 B9 B12 37.5(2)
B10 B5 B9 Cl9 -108.7(3)
B10 B6 B11 B2 -138.6(2)
B10 B6 B11 B7 -100.9(3)
B10 B6 B11 B12 -37.7(2)
B10 B6 B11 Cl11 111.3(3)
B10 B9 B12 B7 100.9(3)
B10 B9 B12 B8 138.4(2)
B10 B9 B12 B11 37.4(2)
B10 B9 B12 Cl12 -112.8(3)
B10 B11 B12 B7 -138.6(2)
B10 B11 B12 B8 -101.0(3)
B10 B11 B12 B9 -37.5(2)
B10 B11 B12 Cl12 112.2(3)
B11 B2 B3 B1A -104.4(6)
B11 B2 B3 B4 -63.8(3)
B11 B2 B3 B7 37.1(2)
B11 B2 B3 B8 -0.5(3)
B11 B2 B3 Cl3 146.7(2)
B11 B2 B6 B1A 141.5(6)
B11 B2 B6 B5 100.6(3)
B11 B2 B6 B10 36.9(2)
B11 B2 B6 Cl6 -108.1(3)
B11 B2 B7 B3 -138.2(3)
B11 B2 B7 B8 -100.9(3)
B11 B2 B7 B12 -37.6(2)
B11 B2 B7 Cl7 109.3(3)
B11 B6 B10 B5 138.4(2)
B11 B6 B10 B9 100.9(3)
B11 B6 B10 B12 37.8(2)
B11 B6 B10 Cl10 -111.1(3)
B11 B7 B8 B3 -100.6(3)
B11 B7 B8 B4 -63.4(3)
B11 B7 B8 B9 0.4(3)
B11 B7 B8 B12 37.5(2)
B11 B7 B8 Cl8 148.8(2)
B11 B7 B12 B8 -138.1(2)
B11 B7 B12 B9 -100.7(3)
B11 B7 B12 B10 -37.0(2)
B11 B7 B12 Cl12 112.8(3)
B11 B10 B12 B7 37.0(2)
B11 B10 B12 B8 100.9(3)
B11 B10 B12 B9 138.1(2)
B11 B10 B12 Cl12 -112.0(3)
B12 B7 B8 B3 -138.1(2)
B12 B7 B8 B4 -100.9(2)
B12 B7 B8 B9 -37.1(2)
B12 B7 B8 Cl8 111.2(3)
B12 B7 B11 B2 138.0(3)
B12 B7 B11 B6 100.7(3)
B12 B7 B11 B10 37.0(2)
B12 B7 B11 Cl11 -112.3(3)
B12 B8 B9 B4 -138.1(3)
B12 B8 B9 B5 -101.2(3)
B12 B8 B9 B10 -37.3(2)
B12 B8 B9 Cl9 109.0(3)
B12 B9 B10 B5 -138.3(2)
B12 B9 B10 B6 -100.8(3)
B12 B9 B10 B11 -37.5(2)
B12 B9 B10 Cl10 111.3(3)
B12 B10 B11 B2 -100.8(2)
B12 B10 B11 B6 -137.8(2)
B12 B10 B11 B7 -36.9(2)
B12 B10 B11 Cl11 112.7(3)
C49 C50 C51 C52 -177.1(4)
C50 C49 O1 B1A -135.7(11)
C50 C51 C52 C53 -178.2(4)
C51 C52 C53 C54 -64.1(11)
C52 C53 C54 C55 -170.4(8)
C53 C54 C55 C56 -169.5(6)
C57 C58 C59 C60 59(9)
C58 C59 C60 C61 -2(9)
C59 C60 C61 C62 140.2(10)
C60 C61 C62 C63 -95.1(5)
C61 C62 C63 C64 160.6(10)
Cl1 B1B B3 B4 123(2)
Cl1 B1B B3 B7 -137.4(14)
Cl1 B1B B3 B8 159.5(14)
Cl1 B1B B3 Cl3 16(2)
Cl1 B1B B4 B3 -101(3)
Cl1 B1B B4 B5 122(3)
Cl1 B1B B4 B8 -138(2)
Cl1 B1B B4 B9 158(2)
Cl1 B1B B4 Cl4 10(3)
Cl1 B1B B5 B4 -122(3)
Cl1 B1B B5 B6 101(3)
Cl1 B1B B5 B9 -157(2)
Cl1 B1B B5 B10 140(2)
Cl1 B1B B5 Cl5 -13(3)
Cl1 B1B B6 B5 -123(2)
Cl1 B1B B6 B10 -160.7(15)
Cl1 B1B B6 B11 136.8(15)
Cl1 B1B B6 Cl6 -15(2)
Cl2 B2 B3 B1A 105.7(6)
Cl2 B2 B3 B4 146.3(2)
Cl2 B2 B3 B7 -112.8(3)
Cl2 B2 B3 B8 -150.4(2)
Cl2 B2 B3 Cl3 -3.3(4)
Cl2 B2 B6 B1A -105.4(6)
Cl2 B2 B6 B5 -146.2(2)
Cl2 B2 B6 B10 150.1(2)
Cl2 B2 B6 B11 113.1(3)
Cl2 B2 B6 Cl6 5.1(4)
Cl2 B2 B7 B3 109.6(3)
Cl2 B2 B7 B8 146.9(2)
Cl2 B2 B7 B11 -112.3(3)
Cl2 B2 B7 B12 -149.8(2)
Cl2 B2 B7 Cl7 -3.0(4)
Cl2 B2 B11 B6 -110.0(3)
Cl2 B2 B11 B7 112.0(3)
Cl2 B2 B11 B10 -147.2(2)
Cl2 B2 B11 B12 149.5(2)
Cl2 B2 B11 Cl11 -0.4(4)
Cl3 B3 B4 B1A 111.4(6)
Cl3 B3 B4 B1B 112.6(13)
Cl3 B3 B4 B5 150.3(2)
Cl3 B3 B4 B8 -108.7(3)
Cl3 B3 B4 B9 -146.4(2)
Cl3 B3 B4 Cl4 2.8(4)
Cl3 B3 B7 B2 -112.7(3)
Cl3 B3 B7 B8 109.1(3)
Cl3 B3 B7 B11 -150.0(2)
Cl3 B3 B7 B12 146.5(2)
Cl3 B3 B7 Cl7 -2.4(4)
Cl3 B3 B8 B4 111.1(3)
Cl3 B3 B8 B7 -110.5(3)
Cl3 B3 B8 B9 149.1(2)
Cl3 B3 B8 B12 -147.8(2)
Cl3 B3 B8 Cl8 1.7(4)
Cl4 B4 B5 B1A 108.8(6)
Cl4 B4 B5 B1B 107.2(13)
Cl4 B4 B5 B6 146.5(2)
Cl4 B4 B5 B9 -112.7(3)
Cl4 B4 B5 B10 -150.1(2)
Cl4 B4 B5 Cl5 -4.6(4)
Cl4 B4 B8 B3 -109.2(3)
Cl4 B4 B8 B7 -146.4(2)
Cl4 B4 B8 B9 113.0(3)
Cl4 B4 B8 B12 150.4(2)
Cl4 B4 B8 Cl8 2.4(4)
Cl4 B4 B9 B5 111.0(3)
Cl4 B4 B9 B8 -110.1(3)
Cl4 B4 B9 B10 148.8(2)
Cl4 B4 B9 B12 -147.6(2)
Cl4 B4 B9 Cl9 1.0(4)
Cl5 B5 B6 B1A 111.5(6)
Cl5 B5 B6 B1B 113.8(13)
Cl5 B5 B6 B2 150.4(2)
Cl5 B5 B6 B10 -108.8(3)
Cl5 B5 B6 B11 -145.9(2)
Cl5 B5 B6 Cl6 -0.7(4)
Cl5 B5 B9 B4 -111.8(3)
Cl5 B5 B9 B8 -148.5(2)
Cl5 B5 B9 B10 110.3(3)
Cl5 B5 B9 B12 147.7(2)
Cl5 B5 B9 Cl9 1.6(4)
Cl5 B5 B10 B6 113.6(3)
Cl5 B5 B10 B9 -108.5(3)
Cl5 B5 B10 B11 150.8(2)
Cl5 B5 B10 B12 -145.7(2)
Cl5 B5 B10 Cl10 2.8(4)
Cl6 B6 B10 B5 -112.8(3)
Cl6 B6 B10 B9 -150.3(2)
Cl6 B6 B10 B11 108.8(3)
Cl6 B6 B10 B12 146.6(2)
Cl6 B6 B10 Cl10 -2.3(4)
Cl6 B6 B11 B2 112.2(3)
Cl6 B6 B11 B7 149.8(2)
Cl6 B6 B11 B10 -109.2(3)
Cl6 B6 B11 B12 -146.9(2)
Cl6 B6 B11 Cl11 2.0(4)
Cl7 B7 B8 B3 112.3(3)
Cl7 B7 B8 B4 149.5(2)
Cl7 B7 B8 B9 -146.7(2)
Cl7 B7 B8 B12 -109.6(3)
Cl7 B7 B8 Cl8 1.6(4)
Cl7 B7 B11 B2 -111.4(3)
Cl7 B7 B11 B6 -148.7(2)
Cl7 B7 B11 B10 147.5(2)
Cl7 B7 B11 B12 110.6(3)
Cl7 B7 B11 Cl11 -1.7(4)
Cl7 B7 B12 B8 112.3(3)
Cl7 B7 B12 B9 149.7(2)
Cl7 B7 B12 B10 -146.6(2)
Cl7 B7 B12 B11 -109.6(3)
Cl7 B7 B12 Cl12 3.2(4)
Cl8 B8 B9 B4 110.0(3)
Cl8 B8 B9 B5 146.8(2)
Cl8 B8 B9 B10 -149.3(2)
Cl8 B8 B9 B12 -111.9(3)
Cl8 B8 B9 Cl9 -2.9(4)
Cl8 B8 B12 B7 -112.0(3)
Cl8 B8 B12 B9 109.6(3)
Cl8 B8 B12 B10 146.9(2)
Cl8 B8 B12 B11 -149.6(2)
Cl8 B8 B12 Cl12 -1.5(4)
Cl9 B9 B10 B5 111.6(3)
Cl9 B9 B10 B6 149.1(2)
Cl9 B9 B10 B11 -147.6(2)
Cl9 B9 B10 B12 -110.1(3)
Cl9 B9 B10 Cl10 1.2(4)
Cl9 B9 B12 B7 -150.0(2)
Cl9 B9 B12 B8 -112.5(3)
Cl9 B9 B12 B10 109.1(3)
Cl9 B9 B12 B11 146.5(2)
Cl9 B9 B12 Cl12 -3.8(4)
Cl10 B10 B11 B2 147.7(2)
Cl10 B10 B11 B6 110.8(3)
Cl10 B10 B11 B7 -148.4(2)
Cl10 B10 B11 B12 -111.5(3)
Cl10 B10 B11 Cl11 1.2(4)
Cl10 B10 B12 B7 148.0(2)
Cl10 B10 B12 B8 -148.1(2)
Cl10 B10 B12 B9 -110.9(3)
Cl10 B10 B12 B11 111.0(3)
Cl10 B10 B12 Cl12 -1.0(4)
Cl11 B11 B12 B7 111.2(3)
Cl11 B11 B12 B8 148.9(2)
Cl11 B11 B12 B9 -147.6(2)
Cl11 B11 B12 B10 -110.1(3)
Cl11 B11 B12 Cl12 2.1(4)
O1 B1A B2 B3 105.1(17)
O1 B1A B2 B6 -120.4(17)
O1 B1A B2 B7 140.1(14)
O1 B1A B2 B11 -155.7(14)
O1 B1A B2 Cl2 -7.6(19)
O1 B1A B3 B2 -120.5(13)
O1 B1A B3 B4 103.4(13)
O1 B1A B3 B7 -155.4(11)
O1 B1A B3 B8 140.0(10)
O1 B1A B3 Cl3 -8.6(14)
O1 B1A B4 B3 -109.8(14)
O1 B1A B4 B5 112.9(14)
O1 B1A B4 B8 -146.0(11)
O1 B1A B4 B9 150.3(11)
O1 B1A B4 Cl4 -0.2(15)
O1 B1A B5 B4 -101.7(14)
O1 B1A B5 B6 121.4(15)
O1 B1A B5 B9 -139.2(12)
O1 B1A B5 B10 157.5(12)
O1 B1A B5 Cl5 9.4(16)
O1 B1A B6 B2 117.4(16)
O1 B1A B6 B5 -106.7(16)
O1 B1A B6 B10 -143.8(13)
O1 B1A B6 B11 152.2(14)
O1 B1A B6 Cl6 6.7(18)
O1 C49 C50 C51 166.9(7)
O2 C57 C58 C59 56(2)
C25 C26 C27 C28 0.2(5)
C26 C25 C30 C29 -0.2(5)
C26 C25 P2 C31 -52.5(3)
C26 C25 P2 C37 64.4(3)
C26 C25 P2 C43 -174.5(3)
C26 C27 C28 C29 -0.7(5)
C27 C28 C29 C30 0.6(5)
C28 C29 C30 C25 -0.2(5)
C30 C25 C26 C27 0.2(5)
C30 C25 P2 C31 131.3(3)
C30 C25 P2 C37 -111.9(3)
C30 C25 P2 C43 9.2(3)
C31 C32 C33 C34 0.3(5)
C32 C31 C36 C35 1.4(5)
C32 C31 P2 C25 -111.6(3)
C32 C31 P2 C37 129.4(3)
C32 C31 P2 C43 10.1(3)
C32 C33 C34 C35 -0.2(6)
C33 C34 C35 C36 0.8(6)
C34 C35 C36 C31 -1.3(5)
C36 C31 C32 C33 -0.8(5)
C36 C31 P2 C25 70.4(3)
C36 C31 P2 C37 -48.5(3)
C36 C31 P2 C43 -167.8(3)
C37 C38 C39 C40 -2.7(6)
C38 C37 C42 C41 -0.2(5)
C38 C37 P2 C25 -171.9(3)
C38 C37 P2 C31 -51.4(3)
C38 C37 P2 C43 67.6(3)
C38 C39 C40 C41 1.1(6)
C39 C40 C41 C42 1.0(6)
C40 C41 C42 C37 -1.4(5)
C42 C37 C38 C39 2.2(5)
C42 C37 P2 C25 6.6(3)
C42 C37 P2 C31 127.2(3)
C42 C37 P2 C43 -113.9(3)
C43 C44 C45 C46 -0.1(6)
C44 C43 C48 C47 -0.7(5)
C44 C43 P2 C25 -122.9(3)
C44 C43 P2 C31 113.9(3)
C44 C43 P2 C37 -2.5(3)
C44 C45 C46 C47 -0.6(6)
C45 C46 C47 C48 0.7(6)
C46 C47 C48 C43 -0.1(6)
C48 C43 C44 C45 0.8(5)
C48 C43 P2 C25 57.0(3)
C48 C43 P2 C31 -66.2(3)
C48 C43 P2 C37 177.4(3)
P2 C25 C26 C27 -176.1(3)
P2 C25 C30 C29 176.0(2)
P2 C31 C32 C33 -178.7(3)
P2 C31 C36 C35 179.3(3)
P2 C37 C38 C39 -179.2(3)
P2 C37 C42 C41 -178.7(3)
P2 C43 C44 C45 -179.3(3)
P2 C43 C48 C47 179.4(3)
C1 C2 C3 C4 -0.8(6)
C2 C1 C6 C5 -1.4(5)
C2 C1 P1 C7 -167.9(3)
C2 C1 P1 C13 -45.3(3)
C2 C1 P1 C19 71.3(3)
C2 C3 C4 C5 -1.1(6)
C3 C4 C5 C6 1.7(6)
C4 C5 C6 C1 -0.4(5)
C6 C1 C2 C3 2.0(6)
C6 C1 P1 C7 17.8(3)
C6 C1 P1 C13 140.3(3)
C6 C1 P1 C19 -103.0(3)
C7 C8 C9 C10 -0.1(5)
C8 C7 C12 C11 0.2(5)
C8 C7 P1 C1 -124.1(3)
C8 C7 P1 C13 110.2(3)
C8 C7 P1 C19 -4.6(3)
C8 C9 C10 C11 0.7(5)
C9 C10 C11 C12 -0.9(6)
C10 C11 C12 C7 0.4(5)
C12 C7 C8 C9 -0.3(5)
C12 C7 P1 C1 57.5(3)
C12 C7 P1 C13 -68.2(3)
C12 C7 P1 C19 176.9(3)
C13 C14 C15 C16 0.3(7)
C14 C13 C18 C17 0.4(5)
C14 C13 P1 C1 -117.6(3)
C14 C13 P1 C7 4.7(4)
C14 C13 P1 C19 123.5(3)
C14 C15 C16 C17 -0.8(7)
C15 C16 C17 C18 1.1(6)
C16 C17 C18 C13 -0.9(5)
C18 C13 C14 C15 -0.1(6)
C18 C13 P1 C1 69.0(3)
C18 C13 P1 C7 -168.7(3)
C18 C13 P1 C19 -49.9(3)
C19 C20 C21 C22 -0.4(6)
C20 C19 C24 C23 0.8(5)
C20 C19 P1 C1 -171.3(3)
C20 C19 P1 C7 69.1(3)
C20 C19 P1 C13 -48.6(3)
C20 C21 C22 C23 -0.4(6)
C21 C22 C23 C24 1.5(6)
C22 C23 C24 C19 -1.7(5)
C24 C19 C20 C21 0.3(5)
C24 C19 P1 C1 7.0(3)
C24 C19 P1 C7 -112.6(3)
C24 C19 P1 C13 129.7(3)
P1 C1 C2 C3 -172.4(3)
P1 C1 C6 C5 172.9(3)
P1 C7 C8 C9 -178.7(3)
P1 C7 C12 C11 178.6(3)
P1 C13 C14 C15 -173.4(3)
P1 C13 C18 C17 173.9(3)
P1 C19 C20 C21 178.6(3)
P1 C19 C24 C23 -177.5(3)
